data_4325786
loop_
_publ_author_name
'Xiao-Ping Zhou'
'Zhengtao Xu'
'Matthias Zeller'
'Allen D. Hunter'
'Stephen Sin-Yin Chui'
'Chi-Ming Che'

_publ_section_title
;
 Semirigid Aromatic Sulfone-Carboxylate Molecule for Dynamic Coordination
 Networks: Multiple Substitutions of the Ancillary Ligands
;
_journal_name_full 'Inorganic Chemistry'
_journal_page_first 7142
_journal_page_last 7149
_journal_paper_doi 10.1021/ic2007292
_journal_volume 50
_journal_year 2011
_chemical_formula_moiety '2(C72 H64 Co3 N4 O30 S6), C64 H46 Co3 N2 O28 S6, 4(C4 H9 N O), 2(H2 O)'
_chemical_formula_sum 'C224 H214 Co9 N14 O94 S18'
_chemical_formula_weight 5713.73
_chemical_name_systematic
; 
 ? 
;
_space_group_IT_number 2
_symmetry_cell_setting triclinic
_symmetry_space_group_name_Hall '-P 1'
_symmetry_space_group_name_H-M 'P -1'
_atom_sites_solution_hydrogens geom
_atom_sites_solution_primary direct
_atom_sites_solution_secondary difmap
_audit_creation_method SHELXL-97
_cell_angle_alpha 66.3050(10)
_cell_angle_beta 82.8730(10)
_cell_angle_gamma 84.3880(10)
_cell_formula_units_Z 1
_cell_length_a 16.7182(9)
_cell_length_b 19.8442(10)
_cell_length_c 21.4127(12)
_cell_measurement_reflns_used 9362
_cell_measurement_temperature 100(2)
_cell_measurement_theta_max 29.20
_cell_measurement_theta_min 2.29
_cell_volume 6445.7(6)
_computing_cell_refinement 'Apex2 v2008.2-4 '
_computing_data_collection 'Apex2 v2008.2-4 (Bruker, 2008)'
_computing_data_reduction 'Apex2 v2008.2-4 '
_computing_molecular_graphics 'SHELXTL 6.14'
_computing_publication_material 'SHELXTL 6.14'
_computing_structure_refinement 'SHELXTL 6.14'
_computing_structure_solution 'SHELXTL 6.14 (Bruker, 2000-2003; Sheldrick, 2008)'
_diffrn_ambient_temperature 100(2)
_diffrn_measured_fraction_theta_full 0.962
_diffrn_measured_fraction_theta_max 0.962
_diffrn_measurement_device_type 'Bruker AXS SMART APEX CCD diffractometer'
_diffrn_measurement_method '\w scans'
_diffrn_radiation_monochromator graphite
_diffrn_radiation_source 'fine-focus sealed tube'
_diffrn_radiation_type MoK\a
_diffrn_radiation_wavelength 0.71073
_diffrn_reflns_av_R_equivalents 0.0285
_diffrn_reflns_av_sigmaI/netI 0.0600
_diffrn_reflns_limit_h_max 22
_diffrn_reflns_limit_h_min -20
_diffrn_reflns_limit_k_max 26
_diffrn_reflns_limit_k_min -26
_diffrn_reflns_limit_l_max 28
_diffrn_reflns_limit_l_min -28
_diffrn_reflns_number 52368
_diffrn_reflns_theta_full 28.28
_diffrn_reflns_theta_max 28.28
_diffrn_reflns_theta_min 1.04
_diffrn_standards_number 0
_exptl_absorpt_coefficient_mu 0.802
_exptl_absorpt_correction_T_max 0.887
_exptl_absorpt_correction_T_min 0.793
_exptl_absorpt_correction_type multi-scan
_exptl_absorpt_process_details 'Apex2 v2008.2-4 (Bruker, 2008)'
_exptl_crystal_colour red
_exptl_crystal_density_diffrn 1.472
_exptl_crystal_description block
_exptl_crystal_F_000 2939
_exptl_crystal_size_max 0.41
_exptl_crystal_size_mid 0.40
_exptl_crystal_size_min 0.15
_platon_squeeze_details
;
;
_refine_diff_density_max 2.369
_refine_diff_density_min -1.347
_refine_diff_density_rms 0.113
_refine_ls_extinction_method none
_refine_ls_goodness_of_fit_ref 1.154
_refine_ls_hydrogen_treatment mixed
_refine_ls_matrix_type full
_refine_ls_number_parameters 1707
_refine_ls_number_reflns 30791
_refine_ls_number_restraints 138
_refine_ls_restrained_S_all 1.159
_refine_ls_R_factor_all 0.1064
_refine_ls_R_factor_gt 0.0723
_refine_ls_shift/su_max 0.002
_refine_ls_shift/su_mean 0.000
_refine_ls_structure_factor_coef Fsqd
_refine_ls_weighting_details 'calc w=1/[\s^2^(Fo^2^)+(0.1088P)^2^+3.2870P] where P=(Fo^2^+2Fc^2^)/3'
_refine_ls_weighting_scheme calc
_refine_ls_wR_factor_gt 0.2010
_refine_ls_wR_factor_ref 0.2191
_reflns_number_gt 20190
_reflns_number_total 30791
_reflns_threshold_expression I>2\s(I)
_cod_data_source_file ic2007292_si_002_2.cif
_cod_data_source_block CoTCPSB-DMA1
_cod_database_code 4325786

loop_
_symmetry_equiv_pos_as_xyz
'x, y, z'
'-x, -y, -z'

loop_
_atom_site_label
_atom_site_type_symbol
_atom_site_fract_x
_atom_site_fract_y
_atom_site_fract_z
_atom_site_U_iso_or_equiv
_atom_site_adp_type
_atom_site_occupancy
_atom_site_symmetry_multiplicity
_atom_site_calc_flag
_atom_site_refinement_flags
_atom_site_disorder_assembly
_atom_site_disorder_group
C1 C 0.4274(3) 0.2807(2) 0.7455(2) 0.0361(10) Uani 1 1 d . . .
C2 C 0.4160(3) 0.3619(2) 0.7334(2) 0.0322(10) Uani 1 1 d . . .
C3 C 0.4783(3) 0.4091(3) 0.6998(3) 0.0410(11) Uani 1 1 d . . .
H3 H 0.5287 0.3909 0.6852 0.049 Uiso 1 1 calc R . .
C4 C 0.4655(3) 0.4835(2) 0.6881(3) 0.0421(11) Uani 1 1 d . . .
H4 H 0.5074 0.5165 0.6658 0.050 Uiso 1 1 calc R . .
C5 C 0.3918(3) 0.5090(2) 0.7091(2) 0.0310(9) Uani 1 1 d . . .
C6 C 0.3308(3) 0.4619(3) 0.7443(3) 0.0423(11) Uani 1 1 d . . .
H6 H 0.2810 0.4797 0.7601 0.051 Uiso 1 1 calc R . .
C7 C 0.3442(3) 0.3880(3) 0.7560(3) 0.0418(11) Uani 1 1 d . . .
H7 H 0.3030 0.3548 0.7801 0.050 Uiso 1 1 calc R . .
C8 C 0.4141(3) 0.6069(2) 0.7657(2) 0.0287(9) Uani 1 1 d . . .
C9 C 0.3755(2) 0.56912(19) 0.8298(2) 0.0253(8) Uani 1 1 d . . .
H9 H 0.3272 0.5452 0.8346 0.030 Uiso 1 1 calc R . .
C10 C 0.4083(2) 0.56659(19) 0.8874(2) 0.0225(8) Uani 1 1 d . . .
C11 C 0.4774(2) 0.60301(19) 0.8811(2) 0.0220(8) Uani 1 1 d . . .
H11 H 0.4995 0.6014 0.9205 0.026 Uiso 1 1 calc R . .
C12 C 0.5138(2) 0.64212(19) 0.8154(2) 0.0253(8) Uani 1 1 d . . .
C13 C 0.4837(2) 0.6439(2) 0.7574(2) 0.0265(8) Uani 1 1 d . . .
H13 H 0.5099 0.6696 0.7131 0.032 Uiso 1 1 calc R . .
C14 C 0.4074(3) 0.2292(2) 0.9167(2) 0.0336(10) Uani 1 1 d . . .
C15 C 0.3961(2) 0.2947(2) 0.9369(2) 0.0264(8) Uani 1 1 d . . .
C16 C 0.4637(2) 0.3270(2) 0.9424(2) 0.0244(8) Uani 1 1 d . . .
H16 H 0.5160 0.3050 0.9379 0.029 Uiso 1 1 calc R . .
C17 C 0.4552(2) 0.3913(2) 0.95442(19) 0.0221(8) Uani 1 1 d . . .
H17 H 0.5012 0.4139 0.9574 0.027 Uiso 1 1 calc R . .
C18 C 0.3778(2) 0.42179(19) 0.96201(19) 0.0203(7) Uani 1 1 d . . .
C19 C 0.3099(2) 0.3884(2) 0.9587(2) 0.0297(9) Uani 1 1 d . . .
H19 H 0.2574 0.4093 0.9648 0.036 Uiso 1 1 calc R . .
C20 C 0.3195(3) 0.3249(2) 0.9464(2) 0.0334(10) Uani 1 1 d . . .
H20 H 0.2734 0.3016 0.9445 0.040 Uiso 1 1 calc R . .
C21 C 0.5495(3) 0.8428(2) 0.8764(2) 0.0360(10) Uani 1 1 d . . .
H21 H 0.5375 0.8459 0.9197 0.043 Uiso 1 1 calc R . .
C22 C 0.5651(3) 0.7744(2) 0.8726(2) 0.0358(10) Uani 1 1 d . . .
H22 H 0.5639 0.7306 0.9132 0.043 Uiso 1 1 calc R . .
C23 C 0.5823(2) 0.7710(2) 0.8093(2) 0.0266(8) Uani 1 1 d . . .
C24 C 0.5849(2) 0.8341(2) 0.7488(2) 0.0300(9) Uani 1 1 d . . .
H24 H 0.5965 0.8306 0.7056 0.036 Uiso 1 1 calc R . .
C25 C 0.5699(3) 0.9025(2) 0.7532(2) 0.0330(10) Uani 1 1 d . . .
H25 H 0.5722 0.9463 0.7126 0.040 Uiso 1 1 calc R . .
C26 C 0.5516(2) 0.9071(2) 0.8166(2) 0.0295(9) Uani 1 1 d . . .
C27 C 0.5332(3) 0.9814(2) 0.8207(2) 0.0344(10) Uani 1 1 d . . .
C28 C 1.1288(3) 0.3243(2) 0.8578(2) 0.0295(9) Uani 1 1 d . . .
C29 C 1.1182(2) 0.4001(2) 0.8595(2) 0.0255(8) Uani 1 1 d . . .
C30 C 1.1159(3) 0.4622(2) 0.7986(2) 0.0313(9) Uani 1 1 d . . .
H30 H 1.1222 0.4571 0.7560 0.038 Uiso 1 1 calc R . .
C31 C 1.1043(3) 0.5317(2) 0.8003(2) 0.0337(10) Uani 1 1 d . . .
H31 H 1.1032 0.5744 0.7589 0.040 Uiso 1 1 calc R . .
C32 C 1.0943(2) 0.5385(2) 0.8626(2) 0.0247(8) Uani 1 1 d . . .
C33 C 1.0967(2) 0.4769(2) 0.9243(2) 0.0267(8) Uani 1 1 d . . .
H33 H 1.0905 0.4821 0.9668 0.032 Uiso 1 1 calc R . .
C34 C 1.1085(2) 0.4078(2) 0.9219(2) 0.0265(8) Uani 1 1 d . . .
H34 H 1.1100 0.3652 0.9634 0.032 Uiso 1 1 calc R . .
C35 C 1.1614(2) 0.66877(19) 0.8561(2) 0.0230(8) Uani 1 1 d . . .
C36 C 1.1975(2) 0.70966(19) 0.7908(2) 0.0231(8) Uani 1 1 d . . .
H36 H 1.1756 0.7125 0.7509 0.028 Uiso 1 1 calc R . .
C37 C 1.2662(2) 0.74594(18) 0.78574(19) 0.0204(7) Uani 1 1 d . . .
C38 C 1.2986(2) 0.74269(19) 0.84392(19) 0.0218(8) Uani 1 1 d . . .
H38 H 1.3466 0.7667 0.8399 0.026 Uiso 1 1 calc R . .
C39 C 1.2595(2) 0.70376(19) 0.90776(19) 0.0220(8) Uani 1 1 d . . .
C40 C 1.1913(2) 0.66624(19) 0.9148(2) 0.0234(8) Uani 1 1 d . . .
H40 H 1.1653 0.6393 0.9589 0.028 Uiso 1 1 calc R . .
C41 C 1.2943(2) 0.89022(19) 0.71403(19) 0.0222(8) Uani 1 1 d . . .
C42 C 1.3596(2) 0.9216(2) 0.7243(2) 0.0295(9) Uani 1 1 d . . .
H42 H 1.4130 0.9020 0.7192 0.035 Uiso 1 1 calc R . .
C43 C 1.3459(3) 0.9815(2) 0.7420(2) 0.0346(10) Uani 1 1 d . . .
H43 H 1.3902 1.0033 0.7492 0.042 Uiso 1 1 calc R . .
C44 C 1.2676(2) 1.0104(2) 0.7494(2) 0.0264(8) Uani 1 1 d . . .
C45 C 1.2032(3) 0.9791(2) 0.7373(2) 0.0296(9) Uani 1 1 d . . .
H45 H 1.1498 0.9991 0.7416 0.035 Uiso 1 1 calc R . .
C46 C 1.2162(2) 0.9195(2) 0.7189(2) 0.0274(9) Uani 1 1 d . . .
H46 H 1.1723 0.8989 0.7098 0.033 Uiso 1 1 calc R . .
C47 C 1.2516(3) 1.0726(2) 0.7732(2) 0.0302(9) Uani 1 1 d . . .
C48 C 1.2778(2) 0.7979(2) 0.9712(2) 0.0238(8) Uani 1 1 d . . .
C49 C 1.3417(3) 0.8411(2) 0.9620(3) 0.0405(11) Uani 1 1 d . . .
H49 H 1.3957 0.8214 0.9605 0.049 Uiso 1 1 calc R . .
C50 C 1.3260(3) 0.9129(2) 0.9551(3) 0.0394(11) Uani 1 1 d . . .
H50 H 1.3699 0.9425 0.9496 0.047 Uiso 1 1 calc R . .
C51 C 1.2483(2) 0.9431(2) 0.9558(2) 0.0269(8) Uani 1 1 d . . .
C52 C 1.1847(3) 0.8992(3) 0.9651(3) 0.0462(13) Uani 1 1 d . . .
H52 H 1.1307 0.9191 0.9658 0.055 Uiso 1 1 calc R . .
C53 C 1.1998(3) 0.8268(2) 0.9732(3) 0.0459(13) Uani 1 1 d . . .
H53 H 1.1560 0.7967 0.9802 0.055 Uiso 1 1 calc R . .
C54 C 1.2333(3) 1.0231(2) 0.9465(2) 0.0312(9) Uani 1 1 d . . .
N1 N 0.6372(2) 0.1392(3) 0.7908(3) 0.0423(13) Uani 0.595(6) 1 d PG A 1
C55 C 0.7012(3) 0.0980(3) 0.7733(3) 0.0383(19) Uani 0.595(6) 1 d PG A 1
H55 H 0.6928 0.0697 0.7481 0.046 Uiso 0.595(6) 1 calc PR A 1
C56 C 0.7776(3) 0.0981(3) 0.7926(3) 0.041(2) Uani 0.595(6) 1 d PG A 1
H56 H 0.8213 0.0699 0.7806 0.050 Uiso 0.595(6) 1 calc PR A 1
C57 C 0.7899(2) 0.1395(4) 0.8294(3) 0.037(3) Uani 0.595(6) 1 d PG A 1
C58 C 0.7259(3) 0.1807(3) 0.8470(3) 0.044(2) Uani 0.595(6) 1 d PG A 1
H58 H 0.7344 0.2090 0.8721 0.053 Uiso 0.595(6) 1 calc PR A 1
C59 C 0.6496(3) 0.1806(3) 0.8277(3) 0.045(2) Uani 0.595(6) 1 d PG A 1
H59 H 0.6058 0.2088 0.8397 0.054 Uiso 0.595(6) 1 calc PR A 1
Co1 Co 0.52835(4) 0.14818(3) 0.74769(3) 0.03615(16) Uani 1 1 d . . .
N1B N 0.6367(4) 0.1496(5) 0.7975(5) 0.0423(13) Uani 0.405(6) 1 d PG A 2
C55B C 0.6711(5) 0.0880(4) 0.8474(4) 0.058(4) Uani 0.405(6) 1 d PG A 2
H55B H 0.6412 0.0451 0.8710 0.069 Uiso 0.405(6) 1 calc PR A 2
C56B C 0.7492(5) 0.0890(5) 0.8627(5) 0.073(5) Uani 0.405(6) 1 d PG A 2
H56B H 0.7728 0.0469 0.8968 0.087 Uiso 0.405(6) 1 calc PR A 2
C57B C 0.7930(4) 0.1516(5) 0.8281(6) 0.061(7) Uani 0.405(6) 1 d PG A 2
C58B C 0.7586(5) 0.2133(5) 0.7782(5) 0.068(5) Uani 0.405(6) 1 d PG A 2
H58B H 0.7885 0.2561 0.7546 0.081 Uiso 0.405(6) 1 calc PR A 2
C59B C 0.6804(5) 0.2122(4) 0.7629(5) 0.068(5) Uani 0.405(6) 1 d PG A 2
H59B H 0.6569 0.2543 0.7289 0.082 Uiso 0.405(6) 1 calc PR A 2
C60 C 0.9890(4) 0.0917(3) 0.9091(5) 0.097(3) Uani 1 1 d . . .
H60 H 1.0147 0.0479 0.9393 0.116 Uiso 1 1 calc R . .
C61 C 0.9145(4) 0.0879(4) 0.8918(5) 0.110(4) Uani 1 1 d . A .
H61 H 0.8896 0.0420 0.9114 0.133 Uiso 1 1 calc R . .
C62 C 0.8747(3) 0.1471(3) 0.8476(3) 0.0448(12) Uani 1 1 d . . .
C63 C 0.9126(4) 0.2106(4) 0.8270(5) 0.090(3) Uani 1 1 d . A .
H63 H 0.8873 0.2555 0.7982 0.108 Uiso 1 1 calc R . .
C64 C 0.9865(4) 0.2109(3) 0.8470(4) 0.088(3) Uani 1 1 d . . .
H64 H 1.0106 0.2570 0.8311 0.106 Uiso 1 1 calc R A .
C65 C 0.6412(4) 0.2257(3) 0.6122(4) 0.0375(17) Uani 0.655(5) 1 d PD A 1
C66 C 0.6623(5) 0.2850(5) 0.6358(4) 0.054(2) Uani 0.655(5) 1 d PD A 1
H66A H 0.6410 0.2723 0.6837 0.082 Uiso 0.655(5) 1 calc PR A 1
H66B H 0.6382 0.3329 0.6071 0.082 Uiso 0.655(5) 1 calc PR A 1
H66C H 0.7211 0.2875 0.6316 0.082 Uiso 0.655(5) 1 calc PR A 1
N3 N 0.6759(5) 0.2270(4) 0.5523(4) 0.0416(17) Uani 0.655(5) 1 d PD A 1
C67 C 0.6577(6) 0.1722(6) 0.5284(5) 0.074(3) Uani 0.655(5) 1 d PD A 1
H67A H 0.6719 0.1229 0.5619 0.111 Uiso 0.655(5) 1 calc PR A 1
H67B H 0.6889 0.1803 0.4843 0.111 Uiso 0.655(5) 1 calc PR A 1
H67C H 0.5999 0.1762 0.5227 0.111 Uiso 0.655(5) 1 calc PR A 1
C68 C 0.7297(5) 0.2821(5) 0.5062(4) 0.063(2) Uani 0.655(5) 1 d PD A 1
H68A H 0.7061 0.3087 0.4626 0.095 Uiso 0.655(5) 1 calc PR A 1
H68B H 0.7817 0.2581 0.4980 0.095 Uiso 0.655(5) 1 calc PR A 1
H68C H 0.7380 0.3168 0.5266 0.095 Uiso 0.655(5) 1 calc PR A 1
C65B C 0.6476(8) 0.1644(6) 0.6199(6) 0.040(3) Uani 0.345(5) 1 d PD A 2
C66B C 0.6812(11) 0.0867(8) 0.6519(9) 0.072(6) Uani 0.345(5) 1 d PD A 2
H66D H 0.6788 0.0715 0.7016 0.108 Uiso 0.345(5) 1 calc PR A 2
H66E H 0.7375 0.0836 0.6334 0.108 Uiso 0.345(5) 1 calc PR A 2
H66F H 0.6495 0.0542 0.6414 0.108 Uiso 0.345(5) 1 calc PR A 2
N3B N 0.6631(10) 0.2051(8) 0.5579(7) 0.0416(17) Uani 0.345(5) 1 d PD A 2
C67B C 0.7174(11) 0.1818(10) 0.5099(9) 0.074(3) Uani 0.345(5) 1 d PD A 2
H67D H 0.7715 0.1987 0.5065 0.111 Uiso 0.345(5) 1 calc PR A 2
H67E H 0.6968 0.2031 0.4647 0.111 Uiso 0.345(5) 1 calc PR A 2
H67F H 0.7200 0.1279 0.5266 0.111 Uiso 0.345(5) 1 calc PR A 2
C68B C 0.6352(11) 0.2828(7) 0.5248(8) 0.063(2) Uani 0.345(5) 1 d PD A 2
H68D H 0.6679 0.3135 0.5366 0.095 Uiso 0.345(5) 1 calc PR A 2
H68E H 0.5784 0.2889 0.5407 0.095 Uiso 0.345(5) 1 calc PR A 2
H68F H 0.6405 0.2977 0.4750 0.095 Uiso 0.345(5) 1 calc PR A 2
C69 C 1.0179(4) 0.1592(3) 1.0644(3) 0.0574(15) Uani 1 1 d D . .
C70 C 0.9928(5) 0.2458(4) 1.0316(4) 0.129(4) Uani 1 1 d D . .
H70A H 1.0278 0.2698 0.9895 0.194 Uiso 1 1 calc R . .
H70B H 0.9989 0.2676 1.0644 0.194 Uiso 1 1 calc R . .
H70C H 0.9365 0.2528 1.0209 0.194 Uiso 1 1 calc R . .
C71 C 1.0061(5) 0.0385(3) 1.1571(4) 0.084(2) Uani 1 1 d . . .
H71A H 1.0080 0.0227 1.1191 0.126 Uiso 1 1 calc R . .
H71B H 0.9603 0.0171 1.1904 0.126 Uiso 1 1 calc R . .
H71C H 1.0564 0.0217 1.1794 0.126 Uiso 1 1 calc R . .
C72 C 0.9737(6) 0.1533(4) 1.1775(3) 0.108(3) Uani 1 1 d . . .
H72A H 1.0124 0.1899 1.1715 0.162 Uiso 1 1 calc R . .
H72B H 0.9728 0.1155 1.2243 0.162 Uiso 1 1 calc R . .
H72C H 0.9198 0.1775 1.1695 0.162 Uiso 1 1 calc R . .
C73 C -0.0133(3) 0.6546(3) 0.4003(3) 0.0453(12) Uani 1 1 d . . .
C74 C 0.0065(3) 0.7345(3) 0.3800(2) 0.0413(11) Uani 1 1 d . . .
C75 C -0.0488(3) 0.7894(3) 0.3485(3) 0.0551(15) Uani 1 1 d . . .
H75 H -0.0948 0.7785 0.3329 0.066 Uiso 1 1 calc R . .
C76 C -0.0373(3) 0.8611(3) 0.3395(3) 0.0557(15) Uani 1 1 d . . .
H76 H -0.0772 0.8992 0.3207 0.067 Uiso 1 1 calc R . .
C77 C 0.0342(3) 0.8771(2) 0.3585(2) 0.0338(10) Uani 1 1 d . . .
C78 C 0.0909(3) 0.8224(3) 0.3851(3) 0.0464(13) Uani 1 1 d . . .
H78 H 0.1402 0.8335 0.3959 0.056 Uiso 1 1 calc R . .
C79 C 0.0769(3) 0.7482(3) 0.3970(2) 0.0379(10) Uani 1 1 d . . .
H79 H 0.1159 0.7094 0.4164 0.046 Uiso 1 1 calc R . .
C80 C 0.0812(2) 0.9574(2) 0.4269(2) 0.0285(9) Uani 1 1 d . . .
C81 C 0.0445(2) 0.9106(2) 0.4889(2) 0.0270(8) Uani 1 1 d . . .
H81 H -0.0038 0.8882 0.4907 0.032 Uiso 1 1 calc R . .
C82 C 0.0801(2) 0.8971(2) 0.5487(2) 0.0252(8) Uani 1 1 d . . .
C83 C 0.1493(2) 0.9316(2) 0.5475(2) 0.0258(8) Uani 1 1 d . . .
H83 H 0.1732 0.9222 0.5884 0.031 Uiso 1 1 calc R . .
C84 C 0.1822(2) 0.9804(2) 0.4840(2) 0.0279(9) Uani 1 1 d . . .
C85 C 0.1505(3) 0.9924(2) 0.4238(2) 0.0308(9) Uani 1 1 d . . .
H85 H 0.1755 1.0241 0.3810 0.037 Uiso 1 1 calc R . .
C86 C 0.0509(2) 0.7472(2) 0.61777(19) 0.0257(8) Uani 1 1 d . . .
C87 C -0.0142(3) 0.7197(3) 0.6022(3) 0.0422(11) Uani 1 1 d . . .
H87 H -0.0649 0.7466 0.5958 0.051 Uiso 1 1 calc R . .
C88 C -0.0035(3) 0.6528(3) 0.5964(3) 0.0430(12) Uani 1 1 d . . .
H88 H -0.0474 0.6336 0.5857 0.052 Uiso 1 1 calc R . .
C89 C 0.0706(3) 0.6125(2) 0.6059(2) 0.0310(9) Uani 1 1 d . . .
C90 C 0.1352(3) 0.6413(2) 0.6204(2) 0.0291(9) Uani 1 1 d . . .
H90 H 0.1859 0.6145 0.6267 0.035 Uiso 1 1 calc R . .
C91 C 0.1259(3) 0.7092(2) 0.6259(2) 0.0289(9) Uani 1 1 d . . .
H91 H 0.1701 0.7294 0.6351 0.035 Uiso 1 1 calc R . .
C92 C 0.0801(3) 0.5395(2) 0.5983(2) 0.0340(10) Uani 1 1 d . . .
C93 C 0.2483(3) 1.1054(2) 0.4864(2) 0.0346(10) Uani 1 1 d . . .
C94 C 0.2367(3) 1.1678(3) 0.4276(3) 0.0381(11) Uani 1 1 d . . .
H94 H 0.2397 1.1642 0.3845 0.046 Uiso 1 1 calc R . .
C95 C 0.2205(3) 1.2357(2) 0.4323(2) 0.0372(10) Uani 1 1 d . . .
H95 H 0.2122 1.2787 0.3921 0.045 Uiso 1 1 calc R . .
C96 C 0.2163(3) 1.2412(2) 0.4957(2) 0.0348(10) Uani 1 1 d . . .
C97 C 0.2292(3) 1.1776(3) 0.5543(2) 0.0394(11) Uani 1 1 d . . .
H97 H 0.2273 1.1812 0.5974 0.047 Uiso 1 1 calc R . .
C98 C 0.2446(3) 1.1101(3) 0.5505(2) 0.0408(11) Uani 1 1 d . . .
H98 H 0.2527 1.0671 0.5907 0.049 Uiso 1 1 calc R . .
C99 C 0.1987(3) 1.3150(3) 0.4998(3) 0.0362(10) Uani 1 1 d . . .
N5 N 0.2954(6) 0.4517(5) 0.5458(3) 0.0529(15) Uani 0.50 1 d PG B -1
C100 C 0.3531(6) 0.4111(5) 0.5209(4) 0.063(3) Uani 0.50 1 d PGU B -1
H100 H 0.3388 0.3679 0.5169 0.075 Uiso 0.50 1 calc PR B -1
C101 C 0.4317(6) 0.4337(5) 0.5016(4) 0.068(3) Uani 0.50 1 d PGU B -1
H101 H 0.4711 0.4059 0.4845 0.081 Uiso 0.50 1 calc PR B -1
C102 C 0.4527(6) 0.4969(5) 0.5073(3) 0.054(2) Uani 0.50 1 d PGU B -1
C103 C 0.3950(6) 0.5375(5) 0.5323(3) 0.041(3) Uani 0.50 1 d PGU B -1
H103 H 0.4093 0.5807 0.5362 0.050 Uiso 0.50 1 calc PR B -1
C104 C 0.3164(6) 0.5149(5) 0.5516(4) 0.040(3) Uani 0.50 1 d PGU B -1
H104 H 0.2770 0.5427 0.5686 0.048 Uiso 0.50 1 calc PR B -1
N5B N 0.6985(6) 0.5601(5) 0.4503(4) 0.0529(15) Uani 0.50 1 d PG . -1
C200 C 0.6371(6) 0.6134(5) 0.4480(4) 0.063(3) Uani 0.50 1 d PGU B -1
H200 H 0.6497 0.6632 0.4346 0.075 Uiso 0.50 1 calc PR B -1
C201 C 0.5573(6) 0.5938(5) 0.4651(4) 0.068(3) Uani 0.50 1 d PGU B -1
H201 H 0.5154 0.6302 0.4635 0.081 Uiso 0.50 1 calc PR B -1
C202 C 0.5389(6) 0.5209(5) 0.4846(3) 0.054(2) Uani 0.50 1 d PGU B -1
C203 C 0.6003(6) 0.4676(5) 0.4869(4) 0.088(7) Uani 0.50 1 d PGU B -1
H203 H 0.5877 0.4178 0.5003 0.106 Uiso 0.50 1 calc PR B -1
C204 C 0.6801(6) 0.4872(5) 0.4698(5) 0.086(7) Uani 0.50 1 d PGU B -1
H204 H 0.7220 0.4508 0.4713 0.103 Uiso 0.50 1 calc PR B -1
C105 C 0.4370(5) 0.2042(6) 0.5029(6) 0.112(3) Uani 1 1 d D . .
C106 C 0.4244(6) 0.2609(9) 0.4324(5) 0.258(11) Uani 1 1 d D . .
H10A H 0.3812 0.2968 0.4355 0.387 Uiso 1 1 calc R . .
H10B H 0.4094 0.2367 0.4040 0.387 Uiso 1 1 calc R . .
H10C H 0.4745 0.2863 0.4117 0.387 Uiso 1 1 calc R . .
C108 C 0.4848(6) 0.1184(9) 0.4439(5) 0.188(7) Uani 1 1 d D . .
H10D H 0.5212 0.1544 0.4104 0.281 Uiso 1 1 calc R . .
H10E H 0.4357 0.1190 0.4229 0.281 Uiso 1 1 calc R . .
H10F H 0.5117 0.0691 0.4582 0.281 Uiso 1 1 calc R . .
C107 C 0.4728(6) 0.0762(7) 0.5721(5) 0.135(5) Uani 1 1 d D . .
H10G H 0.4842 0.0962 0.6049 0.203 Uiso 1 1 calc R . .
H10H H 0.5175 0.0422 0.5676 0.203 Uiso 1 1 calc R . .
H10I H 0.4228 0.0497 0.5885 0.203 Uiso 1 1 calc R . .
O48 O 0.1975(3) 0.5920(3) 0.4092(4) 0.117(2) Uani 1 1 d D . .
H48A H 0.1498(15) 0.6108(17) 0.406(3) 0.175 Uiso 1 1 d D . .
H48B H 0.217(4) 0.593(3) 0.3715(15) 0.175 Uiso 1 1 d D . .
N8 N 0.6645(4) 0.4432(4) 0.7741(3) 0.0847(19) Uani 1 1 d . . .
C112 C 0.6545(5) 0.4824(4) 0.8195(3) 0.083(2) Uani 1 1 d . . .
H11A H 0.6233 0.5290 0.7982 0.124 Uiso 1 1 calc R . .
H11B H 0.7077 0.4925 0.8275 0.124 Uiso 1 1 calc R . .
H11C H 0.6258 0.4521 0.8632 0.124 Uiso 1 1 calc R . .
O47 O 0.6804(4) 0.4254(5) 0.6788(4) 0.143(3) Uani 1 1 d . . .
C109 C 0.6764(4) 0.4659(6) 0.7111(5) 0.096(3) Uani 1 1 d . . .
C111 C 0.6542(8) 0.3609(5) 0.8129(6) 0.141(4) Uani 1 1 d . . .
H11D H 0.5973 0.3506 0.8162 0.211 Uiso 1 1 calc R . .
H11E H 0.6714 0.3451 0.8590 0.211 Uiso 1 1 calc R . .
H11F H 0.6872 0.3340 0.7885 0.211 Uiso 1 1 calc R . .
C110 C 0.6854(7) 0.5493(5) 0.6736(5) 0.140(4) Uani 1 1 d . . .
H11G H 0.6372 0.5723 0.6498 0.211 Uiso 1 1 calc R . .
H11H H 0.7330 0.5586 0.6402 0.211 Uiso 1 1 calc R . .
H11I H 0.6918 0.5704 0.7069 0.211 Uiso 1 1 calc R . .
Co2 Co 0.32980(3) 0.15185(3) 0.84515(3) 0.03422(16) Uani 1 1 d . . .
Co3 Co 1.12812(4) 0.15553(3) 0.93745(3) 0.02831(14) Uani 1 1 d . . .
Co4 Co 0.0000 0.5000 0.5000 0.0341(2) Uani 1 2 d S . .
Co5 Co 0.17681(4) 0.41032(4) 0.58395(3) 0.03718(16) Uani 1 1 d . . .
N2 N 1.0270(2) 0.1530(2) 0.88630(19) 0.0353(8) Uani 1 1 d . A .
N4 N 0.9967(3) 0.1202(3) 1.1306(3) 0.0625(13) Uani 1 1 d . . .
N7 N 0.4633(4) 0.1374(5) 0.5044(6) 0.132(4) Uani 1 1 d D . .
O1 O 0.49728(19) 0.25527(17) 0.73760(17) 0.0392(8) Uani 1 1 d . A .
O2 O 0.3626(2) 0.24687(17) 0.76102(19) 0.0454(9) Uani 1 1 d . A .
O3 O 0.4227(3) 0.64525(18) 0.63421(17) 0.0573(11) Uani 1 1 d . . .
O4 O 0.2892(2) 0.61873(18) 0.7007(2) 0.0528(10) Uani 1 1 d . . .
O5 O 0.34344(18) 0.20735(17) 0.90654(18) 0.0409(8) Uani 1 1 d . A .
O6 O 0.47671(19) 0.20318(18) 0.90964(19) 0.0433(8) Uani 1 1 d . . .
O7 O 0.27901(16) 0.52701(14) 0.97228(15) 0.0297(6) Uani 1 1 d . . .
O8 O 0.41127(16) 0.51047(14) 1.01957(14) 0.0250(6) Uani 1 1 d . . .
O9 O 0.64979(17) 0.63954(15) 0.86346(16) 0.0350(7) Uani 1 1 d . . .
O10 O 0.64340(19) 0.69604(16) 0.73724(17) 0.0384(7) Uani 1 1 d . . .
O11 O 0.5469(2) 1.03700(17) 0.76592(18) 0.0458(8) Uani 1 1 d . . .
O12 O 0.5052(2) 0.98136(17) 0.87794(18) 0.0432(8) Uani 1 1 d . . .
O13 O 1.1514(2) 0.32029(17) 0.80109(16) 0.0400(8) Uani 1 1 d . . .
O14 O 1.11563(19) 0.27022(15) 0.91272(15) 0.0344(7) Uani 1 1 d . A .
O15 O 1.03035(17) 0.61523(15) 0.93101(16) 0.0330(7) Uani 1 1 d . . .
O16 O 1.02915(17) 0.66954(15) 0.80408(16) 0.0357(7) Uani 1 1 d . . .
O17 O 1.26418(16) 0.80467(14) 0.65274(13) 0.0250(6) Uani 1 1 d . . .
O18 O 1.39629(16) 0.78761(15) 0.70093(15) 0.0285(6) Uani 1 1 d . . .
O19 O 1.18087(19) 1.09467(16) 0.78285(17) 0.0376(7) Uani 1 1 d . . .
O20 O 1.31431(19) 1.09743(17) 0.78309(18) 0.0413(8) Uani 1 1 d . . .
O21 O 1.2482(2) 0.65933(15) 1.03973(15) 0.0364(7) Uani 1 1 d . . .
O22 O 1.38288(18) 0.69053(16) 0.97528(16) 0.0337(7) Uani 1 1 d . . .
O23 O 1.16137(18) 1.04623(15) 0.95496(15) 0.0319(7) Uani 1 1 d . . .
O24 O 1.29514(18) 1.06013(16) 0.92974(17) 0.0373(7) Uani 1 1 d . . .
O25 O 0.45531(19) 0.11708(17) 0.84646(18) 0.0377(8) Uani 1 1 d D A .
H25A H 0.468(3) 0.136(2) 0.873(2) 0.056 Uiso 1 1 d D . .
H25B H 0.468(3) 0.0712(11) 0.867(2) 0.056 Uiso 1 1 d D . .
O26 O 1.20370(18) 0.18318(15) 0.84150(15) 0.0306(6) Uani 1 1 d D . .
H26A H 1.195(3) 0.2287(10) 0.820(2) 0.046 Uiso 1 1 d D . .
H26B H 1.193(3) 0.162(2) 0.817(2) 0.046 Uiso 1 1 d D . .
O27 O 0.5971(2) 0.1801(2) 0.6524(2) 0.0512(9) Uani 1 1 d D A .
O28 O 0.4370(2) 0.1505(2) 0.69075(18) 0.0469(9) Uani 1 1 d D A .
H28A H 0.435(3) 0.1701(16) 0.6489(9) 0.070 Uiso 1 1 d D . .
H28B H 0.392(2) 0.135(3) 0.711(2) 0.070 Uiso 1 1 d D . .
O29 O 1.2145(2) 0.15470(19) 0.99965(17) 0.0428(8) Uani 1 1 d D A .
H29A H 1.222(3) 0.140(3) 1.0410(10) 0.064 Uiso 1 1 d D . .
H29B H 1.2604(19) 0.167(3) 0.977(2) 0.064 Uiso 1 1 d D . .
O30 O 1.0456(2) 0.12905(18) 1.02542(17) 0.0456(9) Uani 1 1 d . A .
O31 O 0.0277(2) 0.60717(17) 0.44285(19) 0.0520(10) Uani 1 1 d . . .
O32 O -0.07026(19) 0.64341(18) 0.37208(18) 0.0436(8) Uani 1 1 d . . .
O33 O -0.0361(2) 1.00256(18) 0.34712(18) 0.0469(9) Uani 1 1 d . . .
O34 O 0.1049(2) 1.00293(18) 0.29507(16) 0.0473(9) Uani 1 1 d . . .
O35 O -0.04957(17) 0.85135(17) 0.62980(16) 0.0366(7) Uani 1 1 d . . .
O36 O 0.08189(17) 0.82920(15) 0.68089(14) 0.0277(6) Uani 1 1 d . . .
O37 O 0.1464(2) 0.50340(18) 0.60749(17) 0.0403(8) Uani 1 1 d . B .
O38 O 0.0175(2) 0.52014(18) 0.58334(17) 0.0435(8) Uani 1 1 d . . .
O39 O 0.31471(19) 0.97363(17) 0.53876(18) 0.0429(8) Uani 1 1 d . . .
O40 O 0.31442(19) 1.03589(18) 0.41222(18) 0.0435(8) Uani 1 1 d . . .
O41 O 0.1758(2) 1.36696(18) 0.44693(19) 0.0488(9) Uani 1 1 d . . .
O42 O 0.20773(19) 1.32021(18) 0.55489(17) 0.0413(8) Uani 1 1 d . . .
O43 O 0.1269(2) 0.47079(18) 0.48872(18) 0.0414(8) Uani 1 1 d D B .
H43A H 0.162(2) 0.5023(19) 0.477(2) 0.062 Uiso 1 1 d D . .
H43B H 0.142(3) 0.443(2) 0.467(3) 0.062 Uiso 1 1 d D . .
O44 O 0.2224(3) 0.3474(3) 0.6772(2) 0.0775(15) Uani 1 1 d D B .
H44A H 0.193(3) 0.346(4) 0.713(2) 0.116 Uiso 1 1 d D . .
H44B H 0.266(3) 0.322(4) 0.692(3) 0.116 Uiso 1 1 d D . .
O45 O 0.4246(4) 0.2128(5) 0.5575(4) 0.129(3) Uani 1 1 d . . .
S1 S 0.37468(8) 0.60274(6) 0.69446(6) 0.0386(3) Uani 1 1 d . . .
S2 S 0.36404(6) 0.50815(5) 0.96900(5) 0.02156(19) Uani 1 1 d . . .
S3 S 0.60712(6) 0.68428(5) 0.80512(6) 0.0284(2) Uani 1 1 d . . .
S4 S 1.06919(6) 0.62605(5) 0.86435(5) 0.0271(2) Uani 1 1 d . . .
S5 S 1.31045(6) 0.80552(5) 0.70436(5) 0.02090(19) Uani 1 1 d . . .
S6 S 1.29697(6) 0.70539(5) 0.98105(5) 0.0255(2) Uani 1 1 d . . .
S7 S 0.04371(7) 0.96850(5) 0.34906(5) 0.0318(2) Uani 1 1 d . . .
S8 S 0.03599(6) 0.83227(6) 0.62740(5) 0.0268(2) Uani 1 1 d . . .
S9 S 0.27511(7) 1.02052(6) 0.47981(6) 0.0348(3) Uani 1 1 d . . .

loop_
_atom_site_aniso_label
_atom_site_aniso_U_11
_atom_site_aniso_U_22
_atom_site_aniso_U_33
_atom_site_aniso_U_23
_atom_site_aniso_U_13
_atom_site_aniso_U_12
C1 0.037(3) 0.029(2) 0.051(3) -0.027(2) 0.008(2) -0.0083(19)
C2 0.036(2) 0.0201(19) 0.047(3) -0.0182(18) -0.0013(19) -0.0080(17)
C3 0.036(3) 0.034(2) 0.062(3) -0.029(2) 0.009(2) -0.008(2)
C4 0.046(3) 0.028(2) 0.053(3) -0.016(2) 0.004(2) -0.016(2)
C5 0.038(2) 0.027(2) 0.032(2) -0.0128(17) -0.0127(18) -0.0023(18)
C6 0.031(2) 0.038(3) 0.069(3) -0.031(2) -0.012(2) 0.000(2)
C7 0.033(3) 0.036(2) 0.064(3) -0.026(2) 0.002(2) -0.013(2)
C8 0.038(2) 0.0183(18) 0.034(2) -0.0124(16) -0.0179(18) 0.0078(16)
C9 0.026(2) 0.0149(17) 0.038(2) -0.0110(16) -0.0149(17) 0.0038(15)
C10 0.026(2) 0.0127(16) 0.031(2) -0.0108(15) -0.0075(16) 0.0059(14)
C11 0.0209(19) 0.0147(16) 0.034(2) -0.0120(15) -0.0112(15) 0.0049(14)
C12 0.025(2) 0.0139(17) 0.038(2) -0.0109(16) -0.0086(17) 0.0028(15)
C13 0.032(2) 0.0141(17) 0.032(2) -0.0081(15) -0.0060(17) 0.0042(15)
C14 0.034(2) 0.027(2) 0.050(3) -0.025(2) -0.003(2) -0.0045(18)
C15 0.025(2) 0.0226(19) 0.037(2) -0.0174(17) -0.0029(17) -0.0040(16)
C16 0.0214(19) 0.0228(19) 0.036(2) -0.0179(17) -0.0085(16) 0.0026(15)
C17 0.0221(19) 0.0204(18) 0.0268(19) -0.0112(15) -0.0059(15) -0.0019(15)
C18 0.0235(19) 0.0143(16) 0.0257(19) -0.0098(14) -0.0061(15) 0.0004(14)
C19 0.022(2) 0.027(2) 0.048(3) -0.0222(19) -0.0042(18) -0.0033(16)
C20 0.027(2) 0.026(2) 0.055(3) -0.024(2) -0.0044(19) -0.0049(17)
C21 0.040(3) 0.029(2) 0.041(2) -0.0177(19) 0.007(2) -0.0075(19)
C22 0.040(3) 0.021(2) 0.044(3) -0.0103(18) -0.001(2) -0.0064(18)
C23 0.0195(19) 0.0162(17) 0.045(2) -0.0124(17) -0.0028(17) -0.0020(15)
C24 0.029(2) 0.024(2) 0.037(2) -0.0113(17) -0.0067(18) -0.0052(17)
C25 0.035(2) 0.022(2) 0.041(2) -0.0091(18) -0.0073(19) -0.0082(17)
C26 0.022(2) 0.023(2) 0.044(2) -0.0143(18) 0.0019(17) -0.0058(16)
C27 0.029(2) 0.027(2) 0.053(3) -0.021(2) 0.002(2) -0.0101(18)
C28 0.031(2) 0.022(2) 0.035(2) -0.0116(17) -0.0019(18) -0.0038(17)
C29 0.023(2) 0.0189(18) 0.033(2) -0.0086(16) -0.0004(16) -0.0043(15)
C30 0.035(2) 0.027(2) 0.030(2) -0.0079(17) -0.0014(18) -0.0086(18)
C31 0.044(3) 0.021(2) 0.032(2) -0.0047(17) -0.0033(19) -0.0099(18)
C32 0.025(2) 0.0171(17) 0.032(2) -0.0073(15) -0.0060(16) -0.0082(15)
C33 0.031(2) 0.0186(18) 0.032(2) -0.0093(16) -0.0038(17) -0.0066(16)
C34 0.027(2) 0.0169(18) 0.033(2) -0.0060(16) -0.0059(17) -0.0031(15)
C35 0.024(2) 0.0096(15) 0.037(2) -0.0096(15) -0.0088(16) -0.0001(14)
C36 0.026(2) 0.0128(16) 0.033(2) -0.0102(15) -0.0112(16) 0.0020(14)
C37 0.0210(19) 0.0117(16) 0.0287(19) -0.0087(14) -0.0051(15) 0.0053(14)
C38 0.0171(18) 0.0169(17) 0.033(2) -0.0109(15) -0.0058(15) 0.0023(14)
C39 0.026(2) 0.0121(16) 0.030(2) -0.0090(14) -0.0110(16) 0.0065(14)
C40 0.023(2) 0.0111(16) 0.034(2) -0.0078(15) -0.0055(16) 0.0041(14)
C41 0.028(2) 0.0134(16) 0.0262(19) -0.0072(14) -0.0055(15) -0.0046(15)
C42 0.023(2) 0.026(2) 0.046(2) -0.0208(19) 0.0004(18) -0.0069(16)
C43 0.032(2) 0.032(2) 0.049(3) -0.025(2) 0.000(2) -0.0137(18)
C44 0.032(2) 0.0195(18) 0.034(2) -0.0155(16) -0.0028(17) -0.0056(16)
C45 0.031(2) 0.023(2) 0.041(2) -0.0184(18) -0.0170(18) 0.0076(16)
C46 0.030(2) 0.0205(19) 0.040(2) -0.0170(17) -0.0153(18) 0.0007(16)
C47 0.038(2) 0.024(2) 0.035(2) -0.0176(17) -0.0001(18) -0.0100(18)
C48 0.027(2) 0.0185(18) 0.030(2) -0.0128(15) -0.0072(16) 0.0003(15)
C49 0.021(2) 0.028(2) 0.072(3) -0.020(2) -0.002(2) -0.0026(17)
C50 0.028(2) 0.027(2) 0.066(3) -0.023(2) 0.008(2) -0.0088(18)
C51 0.028(2) 0.0200(19) 0.036(2) -0.0141(16) -0.0015(17) -0.0033(16)
C52 0.023(2) 0.032(2) 0.100(4) -0.042(3) -0.017(2) 0.0082(18)
C53 0.025(2) 0.030(2) 0.096(4) -0.037(3) -0.010(2) -0.0022(19)
C54 0.039(3) 0.024(2) 0.036(2) -0.0157(18) -0.0038(19) -0.0035(18)
N1 0.035(2) 0.038(3) 0.059(3) -0.027(2) 0.013(2) -0.012(2)
C55 0.028(4) 0.036(4) 0.055(5) -0.023(4) 0.000(3) -0.007(3)
C56 0.032(4) 0.032(4) 0.066(6) -0.025(4) -0.006(4) 0.004(3)
C57 0.019(5) 0.046(6) 0.035(6) -0.008(4) 0.005(5) 0.001(4)
C58 0.029(4) 0.068(6) 0.055(5) -0.047(5) 0.004(4) 0.000(4)
C59 0.028(4) 0.073(6) 0.050(5) -0.044(5) 0.000(4) 0.004(4)
Co1 0.0305(3) 0.0256(3) 0.0568(4) -0.0231(3) 0.0097(3) -0.0091(2)
N1B 0.035(2) 0.038(3) 0.059(3) -0.027(2) 0.013(2) -0.012(2)
C55B 0.059(9) 0.071(10) 0.045(7) -0.016(7) 0.002(6) -0.049(8)
C56B 0.089(12) 0.065(10) 0.070(10) -0.023(8) -0.004(9) -0.047(9)
C57B 0.066(15) 0.039(9) 0.089(17) -0.033(10) 0.008(12) -0.039(10)
C58B 0.062(10) 0.038(8) 0.109(14) -0.034(8) 0.001(9) -0.020(7)
C59B 0.049(9) 0.039(8) 0.112(14) -0.021(8) -0.013(9) -0.020(6)
C60 0.063(4) 0.027(3) 0.162(8) 0.015(4) -0.045(5) -0.013(3)
C61 0.059(4) 0.050(4) 0.176(9) 0.020(5) -0.046(5) -0.035(3)
C62 0.032(3) 0.053(3) 0.050(3) -0.022(2) 0.006(2) -0.008(2)
C63 0.080(5) 0.047(4) 0.154(7) -0.033(4) -0.070(5) -0.002(3)
C64 0.085(5) 0.035(3) 0.153(7) -0.028(4) -0.076(5) 0.001(3)
C65 0.047(4) 0.025(3) 0.042(4) -0.016(3) -0.003(3) 0.004(3)
C66 0.053(5) 0.052(5) 0.071(6) -0.037(4) 0.007(4) -0.020(4)
N3 0.043(4) 0.034(5) 0.045(3) -0.015(3) 0.006(2) -0.002(3)
C67 0.070(6) 0.089(6) 0.088(7) -0.065(6) 0.030(5) -0.037(5)
C68 0.070(6) 0.054(5) 0.054(5) -0.010(4) -0.003(4) -0.003(4)
C65B 0.033(8) 0.035(7) 0.056(9) -0.025(7) -0.001(7) 0.004(6)
C66B 0.074(13) 0.050(10) 0.077(13) -0.024(9) 0.037(10) 0.002(9)
N3B 0.043(4) 0.034(5) 0.045(3) -0.015(3) 0.006(2) -0.002(3)
C67B 0.070(6) 0.089(6) 0.088(7) -0.065(6) 0.030(5) -0.037(5)
C68B 0.070(6) 0.054(5) 0.054(5) -0.010(4) -0.003(4) -0.003(4)
C69 0.055(4) 0.059(4) 0.064(4) -0.030(3) 0.002(3) -0.011(3)
C70 0.155(8) 0.105(6) 0.170(8) -0.116(6) 0.123(7) -0.102(6)
C71 0.119(7) 0.053(4) 0.073(5) -0.021(3) -0.003(4) 0.004(4)
C72 0.232(11) 0.053(4) 0.040(3) -0.025(3) -0.012(5) 0.021(5)
C73 0.044(3) 0.045(3) 0.052(3) -0.020(2) -0.006(2) -0.018(2)
C74 0.037(3) 0.039(3) 0.039(3) -0.004(2) -0.008(2) -0.009(2)
C75 0.041(3) 0.038(3) 0.081(4) -0.010(3) -0.028(3) -0.007(2)
C76 0.042(3) 0.030(3) 0.091(4) -0.015(3) -0.027(3) 0.003(2)
C77 0.046(3) 0.021(2) 0.034(2) -0.0089(17) -0.009(2) 0.0004(18)
C78 0.045(3) 0.037(3) 0.064(3) -0.021(2) -0.026(3) 0.001(2)
C79 0.033(2) 0.037(2) 0.044(3) -0.012(2) -0.014(2) -0.0029(19)
C80 0.027(2) 0.0199(19) 0.038(2) -0.0095(17) -0.0099(17) -0.0001(16)
C81 0.025(2) 0.0229(19) 0.035(2) -0.0123(17) -0.0100(17) -0.0010(16)
C82 0.023(2) 0.0231(19) 0.033(2) -0.0149(16) -0.0046(16) 0.0011(15)
C83 0.0207(19) 0.025(2) 0.037(2) -0.0184(17) -0.0079(16) 0.0057(15)
C84 0.026(2) 0.0199(19) 0.041(2) -0.0138(17) -0.0084(17) -0.0023(16)
C85 0.033(2) 0.0204(19) 0.039(2) -0.0110(17) -0.0066(18) -0.0023(17)
C86 0.028(2) 0.029(2) 0.0231(19) -0.0119(16) -0.0015(16) -0.0082(16)
C87 0.033(3) 0.050(3) 0.055(3) -0.028(2) -0.011(2) -0.008(2)
C88 0.038(3) 0.049(3) 0.052(3) -0.024(2) -0.009(2) -0.021(2)
C89 0.038(2) 0.033(2) 0.028(2) -0.0146(17) -0.0020(18) -0.0166(19)
C90 0.033(2) 0.027(2) 0.033(2) -0.0160(17) -0.0080(17) -0.0055(17)
C91 0.033(2) 0.031(2) 0.028(2) -0.0136(17) -0.0081(17) -0.0116(18)
C92 0.047(3) 0.035(2) 0.027(2) -0.0153(18) -0.0038(19) -0.018(2)
C93 0.029(2) 0.034(2) 0.048(3) -0.020(2) -0.0042(19) -0.0110(18)
C94 0.034(2) 0.042(3) 0.048(3) -0.026(2) -0.009(2) -0.007(2)
C95 0.035(3) 0.033(2) 0.045(3) -0.015(2) -0.011(2) -0.0070(19)
C96 0.026(2) 0.034(2) 0.052(3) -0.023(2) -0.0035(19) -0.0113(18)
C97 0.047(3) 0.036(2) 0.040(3) -0.017(2) -0.003(2) -0.012(2)
C98 0.048(3) 0.035(2) 0.038(3) -0.010(2) -0.006(2) -0.009(2)
C99 0.029(2) 0.035(2) 0.052(3) -0.021(2) -0.006(2) -0.0104(19)
N5 0.040(3) 0.088(4) 0.056(3) -0.051(3) 0.012(2) -0.035(3)
C100 0.048(4) 0.079(7) 0.081(8) -0.053(6) 0.008(5) -0.025(4)
C101 0.045(4) 0.098(7) 0.083(8) -0.058(6) 0.017(5) -0.036(5)
C102 0.038(3) 0.081(5) 0.061(4) -0.043(4) 0.010(3) -0.036(4)
C103 0.036(7) 0.061(9) 0.026(5) -0.012(5) -0.001(4) -0.023(6)
C104 0.045(7) 0.040(7) 0.026(5) 0.002(4) -0.007(4) -0.016(5)
N5B 0.040(3) 0.088(4) 0.056(3) -0.051(3) 0.012(2) -0.035(3)
C200 0.048(4) 0.079(7) 0.081(8) -0.053(6) 0.008(5) -0.025(4)
C201 0.045(4) 0.098(7) 0.083(8) -0.058(6) 0.017(5) -0.036(5)
C202 0.038(3) 0.081(5) 0.061(4) -0.043(4) 0.010(3) -0.036(4)
C203 0.036(9) 0.059(10) 0.18(2) -0.059(13) -0.003(11) -0.025(7)
C204 0.029(8) 0.069(11) 0.19(2) -0.084(14) 0.008(10) -0.017(7)
C105 0.061(5) 0.141(9) 0.142(10) -0.061(8) 0.010(6) -0.038(6)
C106 0.109(8) 0.46(3) 0.077(7) 0.075(10) -0.040(6) -0.165(13)
C108 0.078(7) 0.41(2) 0.095(7) -0.102(11) 0.018(6) -0.103(10)
C107 0.103(8) 0.239(15) 0.118(8) -0.128(10) 0.018(6) -0.036(8)
O48 0.090(4) 0.049(3) 0.183(6) -0.027(3) 0.039(4) -0.027(3)
N8 0.082(4) 0.110(5) 0.083(4) -0.063(4) -0.023(3) 0.027(4)
C112 0.118(6) 0.068(5) 0.065(4) -0.034(4) -0.011(4) 0.027(4)
O47 0.109(5) 0.237(9) 0.157(6) -0.160(7) -0.004(4) -0.001(5)
C109 0.055(5) 0.159(9) 0.092(6) -0.071(6) 0.010(4) -0.016(5)
C111 0.226(13) 0.059(5) 0.154(10) -0.051(6) -0.051(9) -0.002(6)
C110 0.205(13) 0.099(7) 0.084(6) -0.002(5) 0.021(7) -0.047(7)
Co2 0.0288(3) 0.0297(3) 0.0578(4) -0.0327(3) 0.0089(3) -0.0125(2)
Co3 0.0345(3) 0.0190(3) 0.0325(3) -0.0130(2) 0.0037(2) -0.0029(2)
Co4 0.0455(5) 0.0218(4) 0.0411(5) -0.0130(3) -0.0172(4) -0.0110(4)
Co5 0.0288(3) 0.0469(4) 0.0459(4) -0.0263(3) -0.0014(3) -0.0163(3)
N2 0.029(2) 0.036(2) 0.042(2) -0.0155(17) 0.0009(16) -0.0054(16)
N4 0.072(4) 0.055(3) 0.057(3) -0.020(2) -0.003(3) 0.001(3)
N7 0.060(5) 0.127(8) 0.234(12) -0.102(8) 0.025(6) -0.029(5)
O1 0.0341(18) 0.0300(16) 0.059(2) -0.0253(15) 0.0087(15) -0.0093(13)
O2 0.0388(19) 0.0360(18) 0.074(2) -0.0366(17) 0.0141(17) -0.0197(15)
O3 0.106(3) 0.0314(18) 0.0367(19) -0.0096(15) -0.0196(19) -0.0131(19)
O4 0.056(2) 0.0390(19) 0.073(3) -0.0259(18) -0.047(2) 0.0224(16)
O5 0.0338(17) 0.0396(18) 0.069(2) -0.0421(17) 0.0034(15) -0.0111(14)
O6 0.0341(18) 0.0409(18) 0.073(2) -0.0421(18) -0.0031(16) -0.0023(14)
O7 0.0227(15) 0.0192(13) 0.0496(18) -0.0159(13) -0.0084(13) 0.0048(11)
O8 0.0298(15) 0.0175(13) 0.0330(15) -0.0143(11) -0.0073(12) -0.0008(11)
O9 0.0265(16) 0.0241(15) 0.0531(19) -0.0110(13) -0.0137(14) -0.0018(12)
O10 0.0371(18) 0.0281(16) 0.0508(19) -0.0186(14) 0.0062(15) -0.0050(13)
O11 0.054(2) 0.0236(16) 0.059(2) -0.0177(15) 0.0103(17) -0.0127(15)
O12 0.043(2) 0.0339(17) 0.059(2) -0.0268(16) 0.0062(16) -0.0069(14)
O13 0.056(2) 0.0303(16) 0.0337(17) -0.0141(13) -0.0012(15) 0.0010(15)
O14 0.0489(19) 0.0200(14) 0.0336(16) -0.0115(12) 0.0045(14) -0.0054(13)
O15 0.0302(16) 0.0223(14) 0.0466(18) -0.0140(13) 0.0026(13) -0.0079(12)
O16 0.0299(16) 0.0207(14) 0.0521(19) -0.0047(13) -0.0190(14) -0.0050(12)
O17 0.0331(16) 0.0170(13) 0.0291(14) -0.0122(11) -0.0075(12) -0.0020(11)
O18 0.0227(14) 0.0221(14) 0.0403(16) -0.0126(12) -0.0016(12) 0.0005(11)
O19 0.0356(18) 0.0302(16) 0.058(2) -0.0288(15) -0.0026(15) -0.0022(13)
O20 0.0358(18) 0.0435(18) 0.064(2) -0.0424(17) 0.0137(15) -0.0187(14)
O21 0.057(2) 0.0226(14) 0.0285(15) -0.0065(12) -0.0078(14) -0.0064(14)
O22 0.0322(17) 0.0313(16) 0.0454(18) -0.0215(14) -0.0202(14) 0.0114(13)
O23 0.0315(16) 0.0218(14) 0.0445(18) -0.0171(13) 0.0028(13) -0.0012(12)
O24 0.0318(17) 0.0270(15) 0.060(2) -0.0248(15) -0.0003(15) -0.0067(13)
O25 0.0320(17) 0.0307(16) 0.063(2) -0.0335(16) 0.0068(15) -0.0087(14)
O26 0.0366(17) 0.0234(14) 0.0381(17) -0.0189(13) 0.0020(13) -0.0068(13)
O27 0.039(2) 0.045(2) 0.063(2) -0.0184(18) 0.0129(18) -0.0087(16)
O28 0.039(2) 0.060(2) 0.051(2) -0.0314(18) 0.0077(16) -0.0190(17)
O29 0.050(2) 0.0413(19) 0.0402(18) -0.0170(16) -0.0044(16) -0.0104(16)
O30 0.058(2) 0.0367(18) 0.048(2) -0.0266(16) 0.0182(17) -0.0145(16)
O31 0.058(2) 0.0223(16) 0.074(3) -0.0067(16) -0.038(2) -0.0094(15)
O32 0.0353(18) 0.0380(18) 0.059(2) -0.0181(16) -0.0062(15) -0.0118(14)
O33 0.057(2) 0.0351(18) 0.056(2) -0.0223(16) -0.0309(18) 0.0171(16)
O34 0.070(2) 0.0361(18) 0.0315(17) -0.0038(14) -0.0062(16) -0.0230(17)
O35 0.0227(15) 0.0461(19) 0.0433(18) -0.0199(15) -0.0022(13) -0.0032(13)
O36 0.0325(16) 0.0280(15) 0.0270(14) -0.0143(12) -0.0074(12) -0.0007(12)
O37 0.0395(19) 0.0442(19) 0.050(2) -0.0279(16) -0.0083(15) -0.0141(15)
O38 0.050(2) 0.0436(19) 0.0486(19) -0.0250(16) -0.0127(16) -0.0167(16)
O39 0.0319(18) 0.0373(18) 0.060(2) -0.0157(16) -0.0143(15) -0.0060(14)
O40 0.0373(19) 0.047(2) 0.054(2) -0.0278(17) 0.0084(15) -0.0156(15)
O41 0.067(2) 0.0346(18) 0.057(2) -0.0264(17) -0.0188(18) -0.0039(16)
O42 0.0413(19) 0.0415(19) 0.049(2) -0.0245(16) -0.0075(15) -0.0054(15)
O43 0.047(2) 0.0375(18) 0.052(2) -0.0267(16) -0.0071(16) -0.0146(15)
O44 0.042(2) 0.149(5) 0.048(2) -0.050(3) -0.0126(19) 0.024(3)
O45 0.094(5) 0.195(8) 0.094(5) -0.048(5) -0.008(4) -0.033(4)
S1 0.0591(8) 0.0238(5) 0.0357(6) -0.0100(4) -0.0255(5) 0.0036(5)
S2 0.0207(5) 0.0137(4) 0.0337(5) -0.0119(4) -0.0072(4) 0.0007(3)
S3 0.0240(5) 0.0192(5) 0.0418(6) -0.0115(4) -0.0039(4) -0.0013(4)
S4 0.0241(5) 0.0146(4) 0.0411(6) -0.0075(4) -0.0073(4) -0.0047(4)
S5 0.0215(5) 0.0146(4) 0.0290(5) -0.0103(4) -0.0047(4) -0.0014(3)
S6 0.0314(5) 0.0167(4) 0.0305(5) -0.0096(4) -0.0128(4) 0.0031(4)
S7 0.0425(6) 0.0189(5) 0.0334(5) -0.0064(4) -0.0149(5) -0.0021(4)
S8 0.0242(5) 0.0289(5) 0.0303(5) -0.0143(4) -0.0029(4) -0.0033(4)
S9 0.0270(6) 0.0318(6) 0.0497(7) -0.0184(5) -0.0051(5) -0.0079(4)

loop_
_atom_type_symbol
_atom_type_description
_atom_type_scat_dispersion_real
_atom_type_scat_dispersion_imag
_atom_type_scat_source
C C 0.0033 0.0016 'International Tables Vol C Tables 4.2.6.8 and 6.1.1.4'
H H 0.0000 0.0000 'International Tables Vol C Tables 4.2.6.8 and 6.1.1.4'
N N 0.0061 0.0033 'International Tables Vol C Tables 4.2.6.8 and 6.1.1.4'
O O 0.0106 0.0060 'International Tables Vol C Tables 4.2.6.8 and 6.1.1.4'
S S 0.1246 0.1234 'International Tables Vol C Tables 4.2.6.8 and 6.1.1.4'
Co Co 0.3494 0.9721 'International Tables Vol C Tables 4.2.6.8 and 6.1.1.4'

loop_
_geom_angle_atom_site_label_1
_geom_angle_atom_site_label_2
_geom_angle_atom_site_label_3
_geom_angle
_geom_angle_site_symmetry_1
_geom_angle_site_symmetry_3
O1 C1 O2 127.3(4) . .
O1 C1 C2 117.9(4) . .
O2 C1 C2 114.8(4) . .
C7 C2 C3 120.4(4) . .
C7 C2 C1 119.4(4) . .
C3 C2 C1 120.2(4) . .
C4 C3 C2 118.8(4) . .
C4 C3 H3 120.6 . .
C2 C3 H3 120.6 . .
C5 C4 C3 119.7(4) . .
C5 C4 H4 120.1 . .
C3 C4 H4 120.1 . .
C4 C5 C6 121.6(4) . .
C4 C5 S1 120.2(3) . .
C6 C5 S1 118.2(4) . .
C5 C6 C7 118.3(5) . .
C5 C6 H6 120.9 . .
C7 C6 H6 120.9 . .
C2 C7 C6 121.1(4) . .
C2 C7 H7 119.4 . .
C6 C7 H7 119.4 . .
C9 C8 C13 121.5(4) . .
C9 C8 S1 117.6(3) . .
C13 C8 S1 120.8(3) . .
C8 C9 C10 119.1(4) . .
C8 C9 H9 120.5 . .
C10 C9 H9 120.5 . .
C11 C10 C9 121.0(4) . .
C11 C10 S2 121.2(3) . .
C9 C10 S2 117.5(3) . .
C10 C11 C12 118.4(3) . .
C10 C11 H11 120.8 . .
C12 C11 H11 120.8 . .
C13 C12 C11 121.8(3) . .
C13 C12 S3 118.1(3) . .
C11 C12 S3 119.9(3) . .
C12 C13 C8 118.1(4) . .
C12 C13 H13 120.9 . .
C8 C13 H13 120.9 . .
O6 C14 O5 125.7(4) . .
O6 C14 C15 118.8(4) . .
O5 C14 C15 115.5(4) . .
C20 C15 C16 119.9(3) . .
C20 C15 C14 120.7(3) . .
C16 C15 C14 119.3(4) . .
C17 C16 C15 120.4(4) . .
C17 C16 H16 119.8 . .
C15 C16 H16 119.8 . .
C16 C17 C18 118.8(3) . .
C16 C17 H17 120.6 . .
C18 C17 H17 120.6 . .
C17 C18 C19 121.1(3) . .
C17 C18 S2 120.5(3) . .
C19 C18 S2 118.2(3) . .
C20 C19 C18 119.4(4) . .
C20 C19 H19 120.3 . .
C18 C19 H19 120.3 . .
C19 C20 C15 120.5(4) . .
C19 C20 H20 119.8 . .
C15 C20 H20 119.8 . .
C22 C21 C26 120.2(4) . .
C22 C21 H21 119.9 . .
C26 C21 H21 119.9 . .
C23 C22 C21 119.1(4) . .
C23 C22 H22 120.4 . .
C21 C22 H22 120.4 . .
C22 C23 C24 122.0(4) . .
C22 C23 S3 118.9(3) . .
C24 C23 S3 119.0(3) . .
C23 C24 C25 118.4(4) . .
C23 C24 H24 120.8 . .
C25 C24 H24 120.8 . .
C26 C25 C24 120.5(4) . .
C26 C25 H25 119.8 . .
C24 C25 H25 119.8 . .
C25 C26 C21 119.8(4) . .
C25 C26 C27 120.0(4) . .
C21 C26 C27 120.1(4) . .
O12 C27 O11 126.9(4) . .
O12 C27 C26 116.8(4) . .
O11 C27 C26 116.3(4) . .
O14 C28 O13 124.7(4) . .
O14 C28 C29 117.7(4) . .
O13 C28 C29 117.6(4) . .
C30 C29 C34 119.9(4) . .
C30 C29 C28 119.8(4) . .
C34 C29 C28 120.3(3) . .
C31 C30 C29 119.7(4) . .
C31 C30 H30 120.1 . .
C29 C30 H30 120.1 . .
C32 C31 C30 119.7(4) . .
C32 C31 H31 120.2 . .
C30 C31 H31 120.2 . .
C31 C32 C33 121.4(4) . .
C31 C32 S4 119.1(3) . .
C33 C32 S4 119.3(3) . .
C34 C33 C32 118.4(4) . .
C34 C33 H33 120.8 . .
C32 C33 H33 120.8 . .
C33 C34 C29 120.8(4) . .
C33 C34 H34 119.6 . .
C29 C34 H34 119.6 . .
C40 C35 C36 121.5(3) . .
C40 C35 S4 118.9(3) . .
C36 C35 S4 119.3(3) . .
C37 C36 C35 118.2(3) . .
C37 C36 H36 120.9 . .
C35 C36 H36 120.9 . .
C36 C37 C38 121.4(3) . .
C36 C37 S5 120.7(3) . .
C38 C37 S5 117.6(3) . .
C39 C38 C37 118.7(3) . .
C39 C38 H38 120.6 . .
C37 C38 H38 120.6 . .
C40 C39 C38 121.5(3) . .
C40 C39 S6 120.1(3) . .
C38 C39 S6 118.4(3) . .
C39 C40 C35 118.6(4) . .
C39 C40 H40 120.7 . .
C35 C40 H40 120.7 . .
C46 C41 C42 121.3(3) . .
C46 C41 S5 119.5(3) . .
C42 C41 S5 118.8(3) . .
C43 C42 C41 119.1(4) . .
C43 C42 H42 120.4 . .
C41 C42 H42 120.4 . .
C42 C43 C44 120.5(4) . .
C42 C43 H43 119.8 . .
C44 C43 H43 119.8 . .
C45 C44 C43 119.4(3) . .
C45 C44 C47 119.8(4) . .
C43 C44 C47 120.8(3) . .
C46 C45 C44 120.7(4) . .
C46 C45 H45 119.7 . .
C44 C45 H45 119.7 . .
C45 C46 C41 119.0(3) . .
C45 C46 H46 120.5 . .
C41 C46 H46 120.5 . .
O19 C47 O20 125.4(4) . .
O19 C47 C44 119.4(3) . .
O20 C47 C44 115.2(4) . .
C53 C48 C49 120.1(4) . .
C53 C48 S6 120.4(3) . .
C49 C48 S6 119.5(3) . .
C50 C49 C48 119.0(4) . .
C50 C49 H49 120.5 . .
C48 C49 H49 120.5 . .
C49 C50 C51 121.6(4) . .
C49 C50 H50 119.2 . .
C51 C50 H50 119.2 . .
C50 C51 C52 118.9(4) . .
C50 C51 C54 120.2(3) . .
C52 C51 C54 120.9(4) . .
C53 C52 C51 119.9(4) . .
C53 C52 H52 120.0 . .
C51 C52 H52 120.0 . .
C48 C53 C52 120.4(4) . .
C48 C53 H53 119.8 . .
C52 C53 H53 119.8 . .
O24 C54 O23 126.5(4) . .
O24 C54 C51 115.4(4) . .
O23 C54 C51 118.0(3) . .
C55 N1 C59 120.0 . .
C55 N1 Co1 117.3(3) . .
C59 N1 Co1 122.1(3) . .
C56 C55 N1 120.0 . .
C56 C55 H55 120.0 . .
N1 C55 H55 120.0 . .
C55 C56 C57 120.0 . .
C55 C56 H56 120.0 . .
C57 C56 H56 120.0 . .
C58 C57 C56 120.0 . .
C58 C57 C62 117.1(4) . .
C56 C57 C62 122.7(4) . .
C59 C58 C57 120.0 . .
C59 C58 H58 120.0 . .
C57 C58 H58 120.0 . .
C58 C59 N1 120.0 . .
C58 C59 H59 120.0 . .
N1 C59 H59 120.0 . .
O28 Co1 O1 91.23(14) . .
O28 Co1 O11 86.68(15) . 1_545
O1 Co1 O11 173.04(13) . 1_545
O28 Co1 O27 82.87(14) . .
O1 Co1 O27 93.96(14) . .
O11 Co1 O27 92.37(14) 1_545 .
O28 Co1 N1 167.96(18) . .
O1 Co1 N1 95.79(17) . .
O11 Co1 N1 87.43(18) 1_545 .
O27 Co1 N1 86.90(19) . .
O28 Co1 O25 96.75(13) . .
O1 Co1 O25 84.94(12) . .
O11 Co1 O25 88.71(12) 1_545 .
O27 Co1 O25 178.83(14) . .
N1 Co1 O25 93.61(18) . .
O28 Co1 N1B 173.1(3) . .
O1 Co1 N1B 89.3(3) . .
O11 Co1 N1B 93.5(3) 1_545 .
O27 Co1 N1B 90.2(3) . .
N1 Co1 N1B 7.1(3) . .
O25 Co1 N1B 90.1(3) . .
C55B N1B C59B 120.0 . .
C55B N1B Co1 124.2(4) . .
C59B N1B Co1 113.8(4) . .
C56B C55B N1B 120.0 . .
C56B C55B H55B 120.0 . .
N1B C55B H55B 120.0 . .
C57B C56B C55B 120.0 . .
C57B C56B H56B 120.0 . .
C55B C56B H56B 120.0 . .
C56B C57B C58B 120.0 . .
C56B C57B C62 115.9(6) . .
C58B C57B C62 124.1(6) . .
C59B C58B C57B 120.0 . .
C59B C58B H58B 120.0 . .
C57B C58B H58B 120.0 . .
C58B C59B N1B 120.0 . .
C58B C59B H59B 120.0 . .
N1B C59B H59B 120.0 . .
N2 C60 C61 123.2(6) . .
N2 C60 H60 118.4 . .
C61 C60 H60 118.4 . .
C62 C61 C60 122.2(5) . .
C62 C61 H61 118.9 . .
C60 C61 H61 118.9 . .
C63 C62 C61 114.0(5) . .
C63 C62 C57B 117.7(6) . .
C61 C62 C57B 127.7(6) . .
C63 C62 C57 125.8(5) . .
C61 C62 C57 120.1(5) . .
C62 C63 C64 120.7(6) . .
C62 C63 H63 119.6 . .
C64 C63 H63 119.6 . .
N2 C64 C63 125.2(6) . .
N2 C64 H64 117.4 . .
C63 C64 H64 117.4 . .
O27 C65 N3 126.5(6) . .
O27 C65 C66 115.3(6) . .
N3 C65 C66 118.1(6) . .
C65 C66 H66A 109.5 . .
C65 C66 H66B 109.5 . .
H66A C66 H66B 109.5 . .
C65 C66 H66C 109.5 . .
H66A C66 H66C 109.5 . .
H66B C66 H66C 109.5 . .
C65 N3 C68 124.6(6) . .
C65 N3 C67 119.8(6) . .
C68 N3 C67 115.5(7) . .
N3 C67 H67A 109.5 . .
N3 C67 H67B 109.5 . .
H67A C67 H67B 109.5 . .
N3 C67 H67C 109.5 . .
H67A C67 H67C 109.5 . .
H67B C67 H67C 109.5 . .
N3 C68 H68A 109.5 . .
N3 C68 H68B 109.5 . .
H68A C68 H68B 109.5 . .
N3 C68 H68C 109.5 . .
H68A C68 H68C 109.5 . .
H68B C68 H68C 109.5 . .
O27 C65B N3B 121.0(11) . .
O27 C65B C66B 114.6(11) . .
N3B C65B C66B 123.1(12) . .
C65B C66B H66D 109.5 . .
C65B C66B H66E 109.5 . .
H66D C66B H66E 109.5 . .
C65B C66B H66F 109.5 . .
H66D C66B H66F 109.5 . .
H66E C66B H66F 109.5 . .
C65B N3B C68B 125.4(11) . .
C65B N3B C67B 123.5(12) . .
C68B N3B C67B 111.0(13) . .
N3B C67B H67D 109.5 . .
N3B C67B H67E 109.5 . .
H67D C67B H67E 109.5 . .
N3B C67B H67F 109.5 . .
H67D C67B H67F 109.5 . .
H67E C67B H67F 109.5 . .
N3B C68B H68D 109.5 . .
N3B C68B H68E 109.5 . .
H68D C68B H68E 109.5 . .
N3B C68B H68F 109.5 . .
H68D C68B H68F 109.5 . .
H68E C68B H68F 109.5 . .
O30 C69 N4 121.6(5) . .
O30 C69 C70 118.3(5) . .
N4 C69 C70 119.2(5) . .
C69 C70 H70A 109.5 . .
C69 C70 H70B 109.5 . .
H70A C70 H70B 109.5 . .
C69 C70 H70C 109.5 . .
H70A C70 H70C 109.5 . .
H70B C70 H70C 109.5 . .
N4 C71 H71A 109.5 . .
N4 C71 H71B 109.5 . .
H71A C71 H71B 109.5 . .
N4 C71 H71C 109.5 . .
H71A C71 H71C 109.5 . .
H71B C71 H71C 109.5 . .
N4 C72 H72A 109.5 . .
N4 C72 H72B 109.5 . .
H72A C72 H72B 109.5 . .
N4 C72 H72C 109.5 . .
H72A C72 H72C 109.5 . .
H72B C72 H72C 109.5 . .
O31 C73 O32 126.5(4) . .
O31 C73 C74 116.4(4) . .
O32 C73 C74 117.1(4) . .
C79 C74 C75 122.3(5) . .
C79 C74 C73 118.7(4) . .
C75 C74 C73 118.9(4) . .
C74 C75 C76 119.4(5) . .
C74 C75 H75 120.3 . .
C76 C75 H75 120.3 . .
C75 C76 C77 119.5(5) . .
C75 C76 H76 120.2 . .
C77 C76 H76 120.2 . .
C78 C77 C76 119.8(4) . .
C78 C77 S7 122.7(4) . .
C76 C77 S7 117.5(3) . .
C77 C78 C79 120.2(4) . .
C77 C78 H78 119.9 . .
C79 C78 H78 119.9 . .
C74 C79 C78 118.4(4) . .
C74 C79 H79 120.8 . .
C78 C79 H79 120.8 . .
C81 C80 C85 121.2(4) . .
C81 C80 S7 119.9(3) . .
C85 C80 S7 118.7(3) . .
C80 C81 C82 118.7(4) . .
C80 C81 H81 120.7 . .
C82 C81 H81 120.7 . .
C83 C82 C81 121.6(4) . .
C83 C82 S8 120.3(3) . .
C81 C82 S8 118.1(3) . .
C82 C83 C84 117.6(4) . .
C82 C83 H83 121.2 . .
C84 C83 H83 121.2 . .
C85 C84 C83 122.2(4) . .
C85 C84 S9 118.7(3) . .
C83 C84 S9 118.7(3) . .
C84 C85 C80 118.6(4) . .
C84 C85 H85 120.7 . .
C80 C85 H85 120.7 . .
C91 C86 C87 121.4(4) . .
C91 C86 S8 120.3(3) . .
C87 C86 S8 118.3(3) . .
C88 C87 C86 118.5(5) . .
C88 C87 H87 120.7 . .
C86 C87 H87 120.7 . .
C87 C88 C89 121.4(4) . .
C87 C88 H88 119.3 . .
C89 C88 H88 119.3 . .
C90 C89 C88 119.2(4) . .
C90 C89 C92 121.1(4) . .
C88 C89 C92 119.7(4) . .
C91 C90 C89 120.4(4) . .
C91 C90 H90 119.8 . .
C89 C90 H90 119.8 . .
C86 C91 C90 119.1(3) . .
C86 C91 H91 120.5 . .
C90 C91 H91 120.5 . .
O37 C92 O38 125.6(4) . .
O37 C92 C89 119.3(4) . .
O38 C92 C89 115.1(4) . .
C94 C93 C98 120.8(4) . .
C94 C93 S9 119.4(4) . .
C98 C93 S9 119.6(4) . .
C93 C94 C95 119.5(4) . .
C93 C94 H94 120.3 . .
C95 C94 H94 120.3 . .
C94 C95 C96 120.4(4) . .
C94 C95 H95 119.8 . .
C96 C95 H95 119.8 . .
C95 C96 C97 119.3(4) . .
C95 C96 C99 119.7(4) . .
C97 C96 C99 121.0(4) . .
C98 C97 C96 121.0(4) . .
C98 C97 H97 119.5 . .
C96 C97 H97 119.5 . .
C97 C98 C93 119.1(4) . .
C97 C98 H98 120.4 . .
C93 C98 H98 120.4 . .
O42 C99 O41 125.3(4) . .
O42 C99 C96 118.1(4) . .
O41 C99 C96 116.6(4) . .
C100 N5 C104 120.0 . .
C100 N5 Co5 119.3(3) . .
C104 N5 Co5 120.5(3) . .
N5 C100 C101 120.0 . .
N5 C100 H100 120.0 . .
C101 C100 H100 120.0 . .
C102 C101 C100 120.0 . .
C102 C101 H101 120.0 . .
C100 C101 H101 120.0 . .
C103 C102 C101 120.0 . .
C103 C102 C202 121.3 . .
C101 C102 C202 118.7 . .
C104 C103 C102 120.0 . .
C104 C103 H103 120.0 . .
C102 C103 H103 120.0 . .
C103 C104 N5 120.0 . .
C103 C104 H104 120.0 . .
N5 C104 H104 120.0 . .
C200 N5B C204 120.0 . .
C200 N5B Co5 121.2(3) . 2_666
C204 N5B Co5 118.6(3) . 2_666
N5B C200 C201 120.0 . .
N5B C200 H200 120.0 . .
C201 C200 H200 120.0 . .
C202 C201 C200 120.0 . .
C202 C201 H201 120.0 . .
C200 C201 H201 120.0 . .
C201 C202 C203 120.0 . .
C201 C202 C102 121.3 . .
C203 C202 C102 118.6 . .
C204 C203 C202 120.0 . .
C204 C203 H203 120.0 . .
C202 C203 H203 120.0 . .
C203 C204 N5B 120.0 . .
C203 C204 H204 120.0 . .
N5B C204 H204 120.0 . .
O45 C105 N7 118.8(11) . .
O45 C105 C106 127.1(13) . .
N7 C105 C106 114.1(13) . .
C105 C106 H10A 109.5 . .
C105 C106 H10B 109.5 . .
H10A C106 H10B 109.5 . .
C105 C106 H10C 109.5 . .
H10A C106 H10C 109.5 . .
H10B C106 H10C 109.5 . .
N7 C108 H10D 109.5 . .
N7 C108 H10E 109.5 . .
H10D C108 H10E 109.5 . .
N7 C108 H10F 109.5 . .
H10D C108 H10F 109.5 . .
H10E C108 H10F 109.5 . .
N7 C107 H10G 109.5 . .
N7 C107 H10H 109.5 . .
H10G C107 H10H 109.5 . .
N7 C107 H10I 109.5 . .
H10G C107 H10I 109.5 . .
H10H C107 H10I 109.5 . .
H48A O48 H48B 110(4) . .
C109 N8 C112 131.0(8) . .
C109 N8 C111 116.7(8) . .
C112 N8 C111 112.2(7) . .
N8 C112 H11A 109.5 . .
N8 C112 H11B 109.5 . .
H11A C112 H11B 109.5 . .
N8 C112 H11C 109.5 . .
H11A C112 H11C 109.5 . .
H11B C112 H11C 109.5 . .
N8 C109 O47 123.8(10) . .
N8 C109 C110 115.2(8) . .
O47 C109 C110 121.0(9) . .
N8 C111 H11D 109.5 . .
N8 C111 H11E 109.5 . .
H11D C111 H11E 109.5 . .
N8 C111 H11F 109.5 . .
H11D C111 H11F 109.5 . .
H11E C111 H11F 109.5 . .
C109 C110 H11G 109.5 . .
C109 C110 H11H 109.5 . .
H11G C110 H11H 109.5 . .
C109 C110 H11I 109.5 . .
H11G C110 H11I 109.5 . .
H11H C110 H11I 109.5 . .
O24 Co2 O5 90.84(13) 1_445 .
O24 Co2 O20 89.47(12) 1_445 1_445
O5 Co2 O20 178.98(14) . 1_445
O24 Co2 O2 178.09(12) 1_445 .
O5 Co2 O2 87.71(13) . .
O20 Co2 O2 91.96(13) 1_445 .
O24 Co2 O26 85.70(12) 1_445 1_455
O5 Co2 O26 92.13(12) . 1_455
O20 Co2 O26 86.93(12) 1_445 1_455
O2 Co2 O26 93.11(12) . 1_455
O24 Co2 O25 93.86(12) 1_445 .
O5 Co2 O25 90.56(12) . .
O20 Co2 O25 90.39(12) 1_445 .
O2 Co2 O25 87.39(13) . .
O26 Co2 O25 177.28(10) 1_455 .
O23 Co3 O29 89.64(13) 1_545 .
O23 Co3 O30 94.09(12) 1_545 .
O29 Co3 O30 86.48(14) . .
O23 Co3 O14 169.94(12) 1_545 .
O29 Co3 O14 85.17(13) . .
O30 Co3 O14 94.19(12) . .
O23 Co3 N2 91.21(13) 1_545 .
O29 Co3 N2 171.70(14) . .
O30 Co3 N2 85.23(14) . .
O14 Co3 N2 95.16(13) . .
O23 Co3 O26 86.26(11) 1_545 .
O29 Co3 O26 98.90(13) . .
O30 Co3 O26 174.62(13) . .
O14 Co3 O26 86.04(11) . .
N2 Co3 O26 89.39(13) . .
O38 Co4 O38 179.998(1) 2_566 .
O38 Co4 O31 86.33(14) 2_566 2_566
O38 Co4 O31 93.67(14) . 2_566
O38 Co4 O31 93.67(14) 2_566 .
O38 Co4 O31 86.33(14) . .
O31 Co4 O31 179.998(1) 2_566 .
O38 Co4 O43 90.41(13) 2_566 .
O38 Co4 O43 89.59(13) . .
O31 Co4 O43 92.66(14) 2_566 .
O31 Co4 O43 87.34(14) . .
O38 Co4 O43 89.60(13) 2_566 2_566
O38 Co4 O43 90.40(13) . 2_566
O31 Co4 O43 87.34(14) 2_566 2_566
O31 Co4 O43 92.66(14) . 2_566
O43 Co4 O43 180.0 . 2_566
O44 Co5 O32 85.89(17) . 2_566
O44 Co5 O37 94.41(17) . .
O32 Co5 O37 97.13(13) 2_566 .
O44 Co5 O42 88.27(18) . 1_545
O32 Co5 O42 84.21(13) 2_566 1_545
O37 Co5 O42 177.08(13) . 1_545
O44 Co5 O43 177.41(18) . .
O32 Co5 O43 92.00(13) 2_566 .
O37 Co5 O43 87.33(13) . .
O42 Co5 O43 90.04(13) 1_545 .
O44 Co5 N5 88.0(2) . .
O32 Co5 N5 172.2(3) 2_566 .
O37 Co5 N5 88.1(3) . .
O42 Co5 N5 90.8(3) 1_545 .
O43 Co5 N5 94.0(2) . .
O44 Co5 N5B 84.1(2) . 2_666
O32 Co5 N5B 166.2(3) 2_566 2_666
O37 Co5 N5B 93.1(3) . 2_666
O42 Co5 N5B 86.0(3) 1_545 2_666
O43 Co5 N5B 97.8(2) . 2_666
N5 Co5 N5B 6.1(5) . 2_666
C64 N2 C60 114.4(5) . .
C64 N2 Co3 125.1(3) . .
C60 N2 Co3 117.9(4) . .
C69 N4 C72 122.6(5) . .
C69 N4 C71 118.6(5) . .
C72 N4 C71 118.5(5) . .
C105 N7 C107 118.3(11) . .
C105 N7 C108 125.9(13) . .
C107 N7 C108 115.8(9) . .
C1 O1 Co1 125.5(3) . .
C1 O2 Co2 129.9(3) . .
C14 O5 Co2 128.7(3) . .
C27 O11 Co1 129.3(3) . 1_565
C28 O14 Co3 131.9(3) . .
C47 O20 Co2 131.3(3) . 1_665
C54 O23 Co3 123.5(3) . 1_565
C54 O24 Co2 132.8(3) . 1_665
Co2 O25 Co1 117.49(16) . .
Co2 O25 H25A 98(4) . .
Co1 O25 H25A 116(4) . .
Co2 O25 H25B 118(4) . .
Co1 O25 H25B 104(4) . .
H25A O25 H25B 103(3) . .
Co2 O26 Co3 118.33(14) 1_655 .
Co2 O26 H26A 113(4) 1_655 .
Co3 O26 H26A 105(3) . .
Co2 O26 H26B 99(3) 1_655 .
Co3 O26 H26B 114(3) . .
H26A O26 H26B 107(3) . .
C65B O27 C65 59.3(7) . .
C65B O27 Co1 146.6(7) . .
C65 O27 Co1 144.3(4) . .
Co1 O28 H28A 130(4) . .
Co1 O28 H28B 119(4) . .
H28A O28 H28B 111(3) . .
Co3 O29 H29A 140(3) . .
Co3 O29 H29B 112(3) . .
H29A O29 H29B 106(3) . .
C69 O30 Co3 136.0(3) . .
C73 O31 Co4 126.6(3) . .
C73 O32 Co5 129.9(3) . 2_566
C92 O37 Co5 124.6(2) . .
C92 O38 Co4 129.8(3) . .
C99 O42 Co5 129.0(3) . 1_565
Co5 O43 Co4 113.45(15) . .
Co5 O43 H43A 91(3) . .
Co4 O43 H43A 122(3) . .
Co5 O43 H43B 102(4) . .
Co4 O43 H43B 118(4) . .
H43A O43 H43B 106(3) . .
Co5 O44 H44A 116(5) . .
Co5 O44 H44B 139(5) . .
H44A O44 H44B 105(3) . .
O3 S1 O4 120.1(2) . .
O3 S1 C5 108.9(2) . .
O4 S1 C5 108.5(2) . .
O3 S1 C8 108.3(2) . .
O4 S1 C8 107.5(2) . .
C5 S1 C8 102.14(18) . .
O8 S2 O7 119.93(17) . .
O8 S2 C18 111.30(16) . .
O7 S2 C18 107.79(16) . .
O8 S2 C10 107.36(17) . .
O7 S2 C10 108.05(18) . .
C18 S2 C10 100.65(17) . .
O9 S3 O10 119.7(2) . .
O9 S3 C23 107.94(19) . .
O10 S3 C23 108.43(19) . .
O9 S3 C12 106.69(18) . .
O10 S3 C12 106.69(19) . .
C23 S3 C12 106.68(18) . .
O15 S4 O16 120.36(19) . .
O15 S4 C32 107.67(18) . .
O16 S4 C32 107.46(18) . .
O15 S4 C35 106.60(18) . .
O16 S4 C35 106.56(17) . .
C32 S4 C35 107.62(18) . .
O17 S5 O18 119.86(17) . .
O17 S5 C41 110.99(17) . .
O18 S5 C41 108.16(17) . .
O17 S5 C37 108.15(17) . .
O18 S5 C37 108.29(17) . .
C41 S5 C37 99.43(17) . .
O21 S6 O22 119.98(19) . .
O21 S6 C48 109.05(19) . .
O22 S6 C48 108.57(18) . .
O21 S6 C39 107.24(18) . .
O22 S6 C39 107.48(18) . .
C48 S6 C39 103.22(17) . .
O33 S7 O34 119.6(2) . .
O33 S7 C77 107.1(2) . .
O34 S7 C77 110.3(2) . .
O33 S7 C80 108.5(2) . .
O34 S7 C80 106.7(2) . .
C77 S7 C80 103.30(19) . .
O36 S8 O35 120.48(18) . .
O36 S8 C86 108.98(18) . .
O35 S8 C86 107.98(18) . .
O36 S8 C82 107.58(17) . .
O35 S8 C82 106.58(19) . .
C86 S8 C82 104.04(18) . .
O39 S9 O40 120.3(2) . .
O39 S9 C93 108.4(2) . .
O40 S9 C93 107.5(2) . .
O39 S9 C84 107.22(19) . .
O40 S9 C84 106.5(2) . .
C93 S9 C84 106.07(19) . .

loop_
_geom_bond_atom_site_label_1
_geom_bond_atom_site_label_2
_geom_bond_distance
_geom_bond_site_symmetry_2
C1 O1 1.246(5) .
C1 O2 1.268(5) .
C1 C2 1.521(6) .
C2 C7 1.370(6) .
C2 C3 1.395(6) .
C3 C4 1.393(6) .
C3 H3 0.9500 .
C4 C5 1.378(7) .
C4 H4 0.9500 .
C5 C6 1.383(6) .
C5 S1 1.759(4) .
C6 C7 1.385(6) .
C6 H6 0.9500 .
C7 H7 0.9500 .
C8 C9 1.382(6) .
C8 C13 1.392(6) .
C8 S1 1.769(4) .
C9 C10 1.391(5) .
C9 H9 0.9500 .
C10 C11 1.386(5) .
C10 S2 1.780(4) .
C11 C12 1.397(6) .
C11 H11 0.9500 .
C12 C13 1.385(5) .
C12 S3 1.789(4) .
C13 H13 0.9500 .
C14 O6 1.239(5) .
C14 O5 1.266(5) .
C14 C15 1.515(5) .
C15 C20 1.386(6) .
C15 C16 1.392(5) .
C16 C17 1.390(5) .
C16 H16 0.9500 .
C17 C18 1.392(5) .
C17 H17 0.9500 .
C18 C19 1.392(5) .
C18 S2 1.770(3) .
C19 C20 1.379(5) .
C19 H19 0.9500 .
C20 H20 0.9500 .
C21 C22 1.389(6) .
C21 C26 1.398(6) .
C21 H21 0.9500 .
C22 C23 1.379(6) .
C22 H22 0.9500 .
C23 C24 1.394(6) .
C23 S3 1.765(4) .
C24 C25 1.395(6) .
C24 H24 0.9500 .
C25 C26 1.391(6) .
C25 H25 0.9500 .
C26 C27 1.512(6) .
C27 O12 1.257(5) .
C27 O11 1.259(5) .
C28 O14 1.246(5) .
C28 O13 1.256(5) .
C28 C29 1.513(5) .
C29 C30 1.390(5) .
C29 C34 1.395(6) .
C30 C31 1.389(6) .
C30 H30 0.9500 .
C31 C32 1.382(6) .
C31 H31 0.9500 .
C32 C33 1.395(5) .
C32 S4 1.761(4) .
C33 C34 1.385(5) .
C33 H33 0.9500 .
C34 H34 0.9500 .
C35 C40 1.389(5) .
C35 C36 1.398(6) .
C35 S4 1.788(4) .
C36 C37 1.384(5) .
C36 H36 0.9500 .
C37 C38 1.395(5) .
C37 S5 1.783(4) .
C38 C39 1.386(5) .
C38 H38 0.9500 .
C39 C40 1.382(5) .
C39 S6 1.774(4) .
C40 H40 0.9500 .
C41 C46 1.386(6) .
C41 C42 1.390(5) .
C41 S5 1.766(4) .
C42 C43 1.377(5) .
C42 H42 0.9500 .
C43 C44 1.394(6) .
C43 H43 0.9500 .
C44 C45 1.393(5) .
C44 C47 1.503(5) .
C45 C46 1.378(5) .
C45 H45 0.9500 .
C46 H46 0.9500 .
C47 O19 1.243(5) .
C47 O20 1.275(5) .
C48 C53 1.376(6) .
C48 C49 1.381(5) .
C48 S6 1.763(4) .
C49 C50 1.375(6) .
C49 H49 0.9500 .
C50 C51 1.378(6) .
C50 H50 0.9500 .
C51 C52 1.385(6) .
C51 C54 1.517(5) .
C52 C53 1.378(6) .
C52 H52 0.9500 .
C53 H53 0.9500 .
C54 O24 1.258(5) .
C54 O23 1.263(5) .
N1 C55 1.3900 .
N1 C59 1.3900 .
N1 Co1 2.103(4) .
C55 C56 1.3900 .
C55 H55 0.9500 .
C56 C57 1.3900 .
C56 H56 0.9500 .
C57 C58 1.3900 .
C57 C62 1.552(6) .
C58 C59 1.3900 .
C58 H58 0.9500 .
C59 H59 0.9500 .
Co1 O28 2.056(3) .
Co1 O1 2.068(3) .
Co1 O11 2.078(3) 1_545
Co1 O27 2.100(4) .
Co1 O25 2.191(3) .
Co1 N1B 2.220(6) .
N1B C55B 1.3900 .
N1B C59B 1.3900 .
C55B C56B 1.3900 .
C55B H55B 0.9500 .
C56B C57B 1.3900 .
C56B H56B 0.9500 .
C57B C58B 1.3900 .
C57B C62 1.462(8) .
C58B C59B 1.3900 .
C58B H58B 0.9500 .
C59B H59B 0.9500 .
C60 N2 1.311(6) .
C60 C61 1.360(8) .
C60 H60 0.9500 .
C61 C62 1.353(8) .
C61 H61 0.9500 .
C62 C63 1.349(8) .
C63 C64 1.359(8) .
C63 H63 0.9500 .
C64 N2 1.304(7) .
C64 H64 0.9500 .
C65 O27 1.204(7) .
C65 N3 1.332(9) .
C65 C66 1.538(8) .
C66 H66A 0.9800 .
C66 H66B 0.9800 .
C66 H66C 0.9800 .
N3 C68 1.444(9) .
N3 C67 1.445(9) .
C67 H67A 0.9800 .
C67 H67B 0.9800 .
C67 H67C 0.9800 .
C68 H68A 0.9800 .
C68 H68B 0.9800 .
C68 H68C 0.9800 .
C65B O27 1.126(11) .
C65B N3B 1.255(18) .
C65B C66B 1.497(14) .
C66B H66D 0.9800 .
C66B H66E 0.9800 .
C66B H66F 0.9800 .
N3B C68B 1.470(13) .
N3B C67B 1.471(12) .
C67B H67D 0.9800 .
C67B H67E 0.9800 .
C67B H67F 0.9800 .
C68B H68D 0.9800 .
C68B H68E 0.9800 .
C68B H68F 0.9800 .
C69 O30 1.232(6) .
C69 N4 1.336(7) .
C69 C70 1.608(9) .
C70 H70A 0.9800 .
C70 H70B 0.9800 .
C70 H70C 0.9800 .
C71 N4 1.487(8) .
C71 H71A 0.9800 .
C71 H71B 0.9800 .
C71 H71C 0.9800 .
C72 N4 1.404(7) .
C72 H72A 0.9800 .
C72 H72B 0.9800 .
C72 H72C 0.9800 .
C73 O31 1.237(6) .
C73 O32 1.270(5) .
C73 C74 1.524(6) .
C74 C79 1.357(6) .
C74 C75 1.365(7) .
C75 C76 1.387(7) .
C75 H75 0.9500 .
C76 C77 1.412(6) .
C76 H76 0.9500 .
C77 C78 1.355(6) .
C77 S7 1.764(4) .
C78 C79 1.427(6) .
C78 H78 0.9500 .
C79 H79 0.9500 .
C80 C81 1.385(6) .
C80 C85 1.390(5) .
C80 S7 1.776(4) .
C81 C82 1.396(5) .
C81 H81 0.9500 .
C82 C83 1.392(5) .
C82 S8 1.782(4) .
C83 C84 1.396(6) .
C83 H83 0.9500 .
C84 C85 1.379(6) .
C84 S9 1.790(4) .
C85 H85 0.9500 .
C86 C91 1.390(6) .
C86 C87 1.396(5) .
C86 S8 1.772(4) .
C87 C88 1.374(7) .
C87 H87 0.9500 .
C88 C89 1.398(7) .
C88 H88 0.9500 .
C89 C90 1.392(5) .
C89 C92 1.512(6) .
C90 C91 1.391(5) .
C90 H90 0.9500 .
C91 H91 0.9500 .
C92 O37 1.251(6) .
C92 O38 1.267(5) .
C93 C94 1.384(7) .
C93 C98 1.406(6) .
C93 S9 1.757(5) .
C94 C95 1.388(6) .
C94 H94 0.9500 .
C95 C96 1.398(6) .
C95 H95 0.9500 .
C96 C97 1.398(7) .
C96 C99 1.502(6) .
C97 C98 1.371(6) .
C97 H97 0.9500 .
C98 H98 0.9500 .
C99 O42 1.253(5) .
C99 O41 1.259(6) .
N5 C100 1.3900 .
N5 C104 1.3900 .
N5 Co5 2.156(9) .
C100 C101 1.3900 .
C100 H100 0.9500 .
C101 C102 1.3900 .
C101 H101 0.9500 .
C102 C103 1.3900 .
C102 C202 1.5210 .
C103 C104 1.3900 .
C103 H103 0.9500 .
C104 H104 0.9500 .
N5B C200 1.3900 .
N5B C204 1.3901 .
N5B Co5 2.177(9) 2_666
C200 C201 1.3900 .
C200 H200 0.9500 .
C201 C202 1.3899 .
C201 H201 0.9500 .
C202 C203 1.3900 .
C203 C204 1.3900 .
C203 H203 0.9500 .
C204 H204 0.9500 .
C105 O45 1.238(11) .
C105 N7 1.344(12) .
C105 C106 1.502(11) .
C106 H10A 0.9800 .
C106 H10B 0.9800 .
C106 H10C 0.9800 .
C108 N7 1.486(10) .
C108 H10D 0.9800 .
C108 H10E 0.9800 .
C108 H10F 0.9800 .
C107 N7 1.485(11) .
C107 H10G 0.9800 .
C107 H10H 0.9800 .
C107 H10I 0.9800 .
O48 H48A 0.84(2) .
O48 H48B 0.83(2) .
N8 C109 1.235(10) .
N8 C112 1.456(8) .
N8 C111 1.522(10) .
C112 H11A 0.9800 .
C112 H11B 0.9800 .
C112 H11C 0.9800 .
O47 C109 1.246(10) .
C109 C110 1.537(13) .
C111 H11D 0.9800 .
C111 H11E 0.9800 .
C111 H11F 0.9800 .
C110 H11G 0.9800 .
C110 H11H 0.9800 .
C110 H11I 0.9800 .
Co2 O24 2.056(3) 1_445
Co2 O5 2.069(3) .
Co2 O20 2.072(3) 1_445
Co2 O2 2.080(3) .
Co2 O26 2.141(3) 1_455
Co2 O25 2.144(3) .
Co3 O23 2.077(3) 1_545
Co3 O29 2.078(3) .
Co3 O30 2.105(3) .
Co3 O14 2.114(3) .
Co3 N2 2.139(4) .
Co3 O26 2.169(3) .
Co4 O38 2.038(3) 2_566
Co4 O38 2.038(3) .
Co4 O31 2.048(3) 2_566
Co4 O31 2.048(3) .
Co4 O43 2.155(3) .
Co4 O43 2.155(3) 2_566
Co5 O44 2.077(4) .
Co5 O32 2.084(3) 2_566
Co5 O37 2.104(3) .
Co5 O42 2.118(3) 1_545
Co5 O43 2.134(4) .
Co5 N5B 2.177(9) 2_666
O3 S1 1.422(4) .
O4 S1 1.435(4) .
O7 S2 1.435(3) .
O8 S2 1.434(3) .
O9 S3 1.437(3) .
O10 S3 1.439(3) .
O11 Co1 2.079(3) 1_565
O15 S4 1.434(3) .
O16 S4 1.437(3) .
O17 S5 1.432(3) .
O18 S5 1.444(3) .
O20 Co2 2.072(3) 1_665
O21 S6 1.430(3) .
O22 S6 1.438(3) .
O23 Co3 2.078(3) 1_565
O24 Co2 2.056(3) 1_665
O25 H25A 0.850(19) .
O25 H25B 0.855(19) .
O26 Co2 2.141(3) 1_655
O26 H26A 0.842(19) .
O26 H26B 0.845(18) .
O28 H28A 0.826(19) .
O28 H28B 0.832(19) .
O29 H29A 0.835(19) .
O29 H29B 0.856(19) .
O32 Co5 2.084(3) 2_566
O33 S7 1.433(4) .
O34 S7 1.435(3) .
O35 S8 1.444(3) .
O36 S8 1.434(3) .
O39 S9 1.428(3) .
O40 S9 1.438(3) .
O42 Co5 2.118(3) 1_565
O43 H43A 0.837(19) .
O43 H43B 0.852(19) .
O44 H44A 0.84(2) .
O44 H44B 0.86(2) .

loop_
_geom_hbond_atom_site_label_D
_geom_hbond_atom_site_label_H
_geom_hbond_atom_site_label_A
_geom_hbond_distance_DH
_geom_hbond_distance_HA
_geom_hbond_distance_DA
_geom_hbond_angle_DHA
_geom_hbond_site_symmetry_A
O44 H44B O2 0.86(2) 2.32(3) 3.154(6) 164(6) .
O43 H43B O41 0.852(19) 1.76(2) 2.585(5) 163(6) 1_545
O43 H43A O48 0.837(19) 1.88(3) 2.615(6) 145(4) .
O29 H29B O5 0.856(19) 1.89(2) 2.722(5) 164(5) 1_655
O28 H28A O45 0.826(19) 1.81(2) 2.640(8) 178(5) .
O26 H26B O20 0.845(18) 2.48(5) 2.898(4) 111(4) 1_545
O26 H26B O19 0.845(18) 1.79(2) 2.614(4) 164(4) 1_545
O26 H26A O13 0.842(19) 1.79(2) 2.598(4) 159(5) .
O25 H25B O12 0.855(19) 1.77(2) 2.578(4) 158(5) 1_545
O25 H25A O5 0.850(19) 2.60(5) 2.994(4) 110(4) .
O25 H25A O6 0.850(19) 1.83(2) 2.641(4) 160(5) .
O48 H48A O31 0.84(2) 2.09(3) 2.857(7) 151(5) .

loop_
_geom_torsion_atom_site_label_1
_geom_torsion_atom_site_label_2
_geom_torsion_atom_site_label_3
_geom_torsion_atom_site_label_4
_geom_torsion
_geom_torsion_site_symmetry_1
_geom_torsion_site_symmetry_4
O1 C1 C2 C7 -165.4(5) . .
O2 C1 C2 C7 16.4(6) . .
O1 C1 C2 C3 14.3(7) . .
O2 C1 C2 C3 -163.9(4) . .
C7 C2 C3 C4 -1.7(7) . .
C1 C2 C3 C4 178.6(4) . .
C2 C3 C4 C5 -0.7(7) . .
C3 C4 C5 C6 2.8(7) . .
C3 C4 C5 S1 -179.8(4) . .
C4 C5 C6 C7 -2.4(7) . .
S1 C5 C6 C7 -179.9(4) . .
C3 C2 C7 C6 2.1(8) . .
C1 C2 C7 C6 -178.2(4) . .
C5 C6 C7 C2 0.0(7) . .
C13 C8 C9 C10 -1.6(6) . .
S1 C8 C9 C10 175.2(3) . .
C8 C9 C10 C11 1.9(6) . .
C8 C9 C10 S2 -172.4(3) . .
C9 C10 C11 C12 -0.4(5) . .
S2 C10 C11 C12 173.7(3) . .
C10 C11 C12 C13 -1.4(6) . .
C10 C11 C12 S3 -175.4(3) . .
C11 C12 C13 C8 1.7(6) . .
S3 C12 C13 C8 175.8(3) . .
C9 C8 C13 C12 -0.1(6) . .
S1 C8 C13 C12 -176.9(3) . .
O6 C14 C15 C20 -179.0(4) . .
O5 C14 C15 C20 3.1(6) . .
O6 C14 C15 C16 4.3(6) . .
O5 C14 C15 C16 -173.6(4) . .
C20 C15 C16 C17 -2.8(6) . .
C14 C15 C16 C17 173.9(4) . .
C15 C16 C17 C18 1.1(6) . .
C16 C17 C18 C19 0.9(6) . .
C16 C17 C18 S2 -173.8(3) . .
C17 C18 C19 C20 -1.2(6) . .
S2 C18 C19 C20 173.6(3) . .
C18 C19 C20 C15 -0.6(7) . .
C16 C15 C20 C19 2.5(7) . .
C14 C15 C20 C19 -174.1(4) . .
C26 C21 C22 C23 -0.2(7) . .
C21 C22 C23 C24 0.3(6) . .
C21 C22 C23 S3 176.7(3) . .
C22 C23 C24 C25 0.3(6) . .
S3 C23 C24 C25 -176.1(3) . .
C23 C24 C25 C26 -1.0(6) . .
C24 C25 C26 C21 1.1(6) . .
C24 C25 C26 C27 -178.3(4) . .
C22 C21 C26 C25 -0.4(7) . .
C22 C21 C26 C27 178.9(4) . .
C25 C26 C27 O12 169.3(4) . .
C21 C26 C27 O12 -10.0(6) . .
C25 C26 C27 O11 -10.0(6) . .
C21 C26 C27 O11 170.7(4) . .
O14 C28 C29 C30 -166.9(4) . .
O13 C28 C29 C30 14.1(6) . .
O14 C28 C29 C34 11.3(6) . .
O13 C28 C29 C34 -167.7(4) . .
C34 C29 C30 C31 0.3(6) . .
C28 C29 C30 C31 178.5(4) . .
C29 C30 C31 C32 -0.7(6) . .
C30 C31 C32 C33 1.0(6) . .
C30 C31 C32 S4 -173.4(3) . .
C31 C32 C33 C34 -0.8(6) . .
S4 C32 C33 C34 173.6(3) . .
C32 C33 C34 C29 0.4(6) . .
C30 C29 C34 C33 -0.2(6) . .
C28 C29 C34 C33 -178.4(4) . .
C40 C35 C36 C37 2.2(5) . .
S4 C35 C36 C37 176.1(3) . .
C35 C36 C37 C38 -0.5(5) . .
C35 C36 C37 S5 -174.5(3) . .
C36 C37 C38 C39 -1.8(5) . .
S5 C37 C38 C39 172.4(3) . .
C37 C38 C39 C40 2.4(5) . .
C37 C38 C39 S6 -175.6(3) . .
C38 C39 C40 C35 -0.8(5) . .
S6 C39 C40 C35 177.2(3) . .
C36 C35 C40 C39 -1.6(5) . .
S4 C35 C40 C39 -175.5(3) . .
C46 C41 C42 C43 2.2(6) . .
S5 C41 C42 C43 -170.4(3) . .
C41 C42 C43 C44 -0.1(7) . .
C42 C43 C44 C45 -1.5(7) . .
C42 C43 C44 C47 176.0(4) . .
C43 C44 C45 C46 0.9(6) . .
C47 C44 C45 C46 -176.6(4) . .
C44 C45 C46 C41 1.2(6) . .
C42 C41 C46 C45 -2.8(6) . .
S5 C41 C46 C45 169.8(3) . .
C45 C44 C47 O19 1.2(6) . .
C43 C44 C47 O19 -176.2(4) . .
C45 C44 C47 O20 179.9(4) . .
C43 C44 C47 O20 2.4(6) . .
C53 C48 C49 C50 0.1(7) . .
S6 C48 C49 C50 -179.4(4) . .
C48 C49 C50 C51 -1.2(8) . .
C49 C50 C51 C52 1.2(7) . .
C49 C50 C51 C54 -178.6(4) . .
C50 C51 C52 C53 -0.1(8) . .
C54 C51 C52 C53 179.7(5) . .
C49 C48 C53 C52 0.9(8) . .
S6 C48 C53 C52 -179.6(4) . .
C51 C52 C53 C48 -0.9(8) . .
C50 C51 C54 O24 8.6(6) . .
C52 C51 C54 O24 -171.2(4) . .
C50 C51 C54 O23 -172.4(4) . .
C52 C51 C54 O23 7.8(6) . .
C59 N1 C55 C56 0.0 . .
Co1 N1 C55 C56 171.4(4) . .
N1 C55 C56 C57 0.0 . .
C55 C56 C57 C58 0.0 . .
C55 C56 C57 C62 -175.0(6) . .
C56 C57 C58 C59 0.0 . .
C62 C57 C58 C59 175.2(5) . .
C57 C58 C59 N1 0.0 . .
C55 N1 C59 C58 0.0 . .
Co1 N1 C59 C58 -170.9(4) . .
C55 N1 Co1 O28 -19.2(11) . .
C59 N1 Co1 O28 151.9(8) . .
C55 N1 Co1 O1 -144.6(3) . .
C59 N1 Co1 O1 26.5(3) . .
C55 N1 Co1 O11 41.6(3) . 1_545
C59 N1 Co1 O11 -147.3(3) . 1_545
C55 N1 Co1 O27 -51.0(3) . .
C59 N1 Co1 O27 120.2(3) . .
C55 N1 Co1 O25 130.1(3) . .
C59 N1 Co1 O25 -58.7(3) . .
C55 N1 Co1 N1B -169(3) . .
C59 N1 Co1 N1B 2(3) . .
O1 Co1 N1B C55B 148.8(6) . .
O11 Co1 N1B C55B -24.9(6) 1_545 .
O27 Co1 N1B C55B -117.3(6) . .
N1 Co1 N1B C55B -55(2) . .
O25 Co1 N1B C55B 63.8(6) . .
O1 Co1 N1B C59B -47.2(5) . .
O11 Co1 N1B C59B 139.1(5) 1_545 .
O27 Co1 N1B C59B 46.7(5) . .
N1 Co1 N1B C59B 109(3) . .
O25 Co1 N1B C59B -132.2(5) . .
C59B N1B C55B C56B 0.0 . .
Co1 N1B C55B C56B 163.1(8) . .
N1B C55B C56B C57B 0.0 . .
C55B C56B C57B C58B 0.0 . .
C55B C56B C57B C62 -179.6(10) . .
C56B C57B C58B C59B 0.0 . .
C62 C57B C58B C59B 179.6(11) . .
C57B C58B C59B N1B 0.0 . .
C55B N1B C59B C58B 0.0 . .
Co1 N1B C59B C58B -164.8(7) . .
N2 C60 C61 C62 2.1(15) . .
C60 C61 C62 C63 -4.9(13) . .
C60 C61 C62 C57B -175.7(10) . .
C60 C61 C62 C57 179.8(8) . .
C56B C57B C62 C63 -165.7(6) . .
C58B C57B C62 C63 14.6(11) . .
C56B C57B C62 C61 4.7(12) . .
C58B C57B C62 C61 -174.9(8) . .
C56B C57B C62 C57 32(3) . .
C58B C57B C62 C57 -148(4) . .
C58 C57 C62 C63 -56.9(8) . .
C56 C57 C62 C63 118.2(7) . .
C58 C57 C62 C61 117.7(7) . .
C56 C57 C62 C61 -67.2(8) . .
C58 C57 C62 C57B -38(4) . .
C56 C57 C62 C57B 138(4) . .
C61 C62 C63 C64 4.0(12) . .
C57B C62 C63 C64 175.7(9) . .
C57 C62 C63 C64 178.9(7) . .
C62 C63 C64 N2 0.0(14) . .
O27 C65 N3 C68 -178.7(8) . .
C66 C65 N3 C68 -2.7(12) . .
O27 C65 N3 C67 3.9(13) . .
C66 C65 N3 C67 179.9(9) . .
O27 C65B N3B C68B 17(2) . .
C66B C65B N3B C68B -176.7(17) . .
O27 C65B N3B C67B -168.2(14) . .
C66B C65B N3B C67B -1(2) . .
O31 C73 C74 C79 14.2(8) . .
O32 C73 C74 C79 -165.9(5) . .
O31 C73 C74 C75 -162.5(5) . .
O32 C73 C74 C75 17.3(8) . .
C79 C74 C75 C76 -6.7(9) . .
C73 C74 C75 C76 170.0(5) . .
C74 C75 C76 C77 4.6(9) . .
C75 C76 C77 C78 0.1(9) . .
C75 C76 C77 S7 -177.5(5) . .
C76 C77 C78 C79 -2.9(8) . .
S7 C77 C78 C79 174.5(4) . .
C75 C74 C79 C78 3.8(8) . .
C73 C74 C79 C78 -172.8(5) . .
C77 C78 C79 C74 1.1(8) . .
C85 C80 C81 C82 -2.1(6) . .
S7 C80 C81 C82 173.5(3) . .
C80 C81 C82 C83 2.5(6) . .
C80 C81 C82 S8 -176.0(3) . .
C81 C82 C83 C84 -0.1(6) . .
S8 C82 C83 C84 178.4(3) . .
C82 C83 C84 C85 -2.8(6) . .
C82 C83 C84 S9 -175.5(3) . .
C83 C84 C85 C80 3.2(6) . .
S9 C84 C85 C80 175.9(3) . .
C81 C80 C85 C84 -0.6(6) . .
S7 C80 C85 C84 -176.3(3) . .
C91 C86 C87 C88 1.3(7) . .
S8 C86 C87 C88 -178.4(4) . .
C86 C87 C88 C89 0.2(7) . .
C87 C88 C89 C90 -1.0(7) . .
C87 C88 C89 C92 -179.4(4) . .
C88 C89 C90 C91 0.4(6) . .
C92 C89 C90 C91 178.8(4) . .
C87 C86 C91 C90 -2.0(6) . .
S8 C86 C91 C90 177.8(3) . .
C89 C90 C91 C86 1.1(6) . .
C90 C89 C92 O37 2.3(6) . .
C88 C89 C92 O37 -179.3(4) . .
C90 C89 C92 O38 -178.3(4) . .
C88 C89 C92 O38 0.1(6) . .
C98 C93 C94 C95 -0.5(7) . .
S9 C93 C94 C95 -176.0(3) . .
C93 C94 C95 C96 0.2(7) . .
C94 C95 C96 C97 0.5(6) . .
C94 C95 C96 C99 -180.0(4) . .
C95 C96 C97 C98 -1.1(7) . .
C99 C96 C97 C98 179.5(4) . .
C96 C97 C98 C93 0.8(7) . .
C94 C93 C98 C97 0.0(7) . .
S9 C93 C98 C97 175.5(4) . .
C95 C96 C99 O42 -169.0(4) . .
C97 C96 C99 O42 10.5(6) . .
C95 C96 C99 O41 11.1(6) . .
C97 C96 C99 O41 -169.5(4) . .
C104 N5 C100 C101 0.0 . .
Co5 N5 C100 C101 -174.5(3) . .
N5 C100 C101 C102 0.0 . .
C100 C101 C102 C103 0.0 . .
C100 C101 C102 C202 -179.0 . .
C101 C102 C103 C104 0.0 . .
C202 C102 C103 C104 178.9 . .
C102 C103 C104 N5 0.0 . .
C100 N5 C104 C103 0.0 . .
Co5 N5 C104 C103 174.4(3) . .
C204 N5B C200 C201 0.0 . .
Co5 N5B C200 C201 175.0(3) 2_666 .
N5B C200 C201 C202 0.0 . .
C200 C201 C202 C203 0.0 . .
C200 C201 C202 C102 176.8 . .
C103 C102 C202 C201 -22.8 . .
C101 C102 C202 C201 156.2 . .
C103 C102 C202 C203 154.0 . .
C101 C102 C202 C203 -27.0 . .
C201 C202 C203 C204 0.0 . .
C102 C202 C203 C204 -176.8 . .
C202 C203 C204 N5B 0.0 . .
C200 N5B C204 C203 0.0 . .
Co5 N5B C204 C203 -175.2(3) 2_666 .
C112 N8 C109 O47 -176.8(8) . .
C111 N8 C109 O47 -0.1(13) . .
C112 N8 C109 C110 2.5(13) . .
C111 N8 C109 C110 179.3(8) . .
C100 N5 Co5 O44 84.2(3) . .
C104 N5 Co5 O44 -90.3(3) . .
C100 N5 Co5 O37 178.7(2) . .
C104 N5 Co5 O37 4.2(3) . .
C100 N5 Co5 O42 -4.0(2) . 1_545
C104 N5 Co5 O42 -178.5(3) . 1_545
C100 N5 Co5 O43 -94.1(2) . .
C104 N5 Co5 O43 91.4(3) . .
C100 N5 Co5 N5B 34(4) . 2_666
C104 N5 Co5 N5B -140(4) . 2_666
C63 C64 N2 C60 -3.1(12) . .
C63 C64 N2 Co3 -164.3(7) . .
C61 C60 N2 C64 2.0(13) . .
C61 C60 N2 Co3 164.7(8) . .
O23 Co3 N2 C64 -163.8(6) 1_545 .
O30 Co3 N2 C64 102.2(6) . .
O14 Co3 N2 C64 8.4(6) . .
O26 Co3 N2 C64 -77.6(6) . .
O23 Co3 N2 C60 35.5(5) 1_545 .
O30 Co3 N2 C60 -58.5(5) . .
O14 Co3 N2 C60 -152.2(5) . .
O26 Co3 N2 C60 121.8(5) . .
O30 C69 N4 C72 172.6(7) . .
C70 C69 N4 C72 -18.1(10) . .
O30 C69 N4 C71 -0.8(9) . .
C70 C69 N4 C71 168.5(6) . .
O45 C105 N7 C107 2.7(12) . .
C106 C105 N7 C107 -176.2(7) . .
O45 C105 N7 C108 -177.0(8) . .
C106 C105 N7 C108 4.1(12) . .
O2 C1 O1 Co1 0.1(7) . .
C2 C1 O1 Co1 -177.8(3) . .
O28 Co1 O1 C1 45.8(4) . .
O27 Co1 O1 C1 128.7(4) . .
N1 Co1 O1 C1 -144.0(4) . .
O25 Co1 O1 C1 -50.9(4) . .
N1B Co1 O1 C1 -141.1(5) . .
O1 C1 O2 Co2 57.1(7) . .
C2 C1 O2 Co2 -125.0(4) . .
O5 Co2 O2 C1 60.5(4) . .
O20 Co2 O2 C1 -120.4(4) 1_445 .
O26 Co2 O2 C1 152.6(4) 1_455 .
O25 Co2 O2 C1 -30.1(4) . .
O6 C14 O5 Co2 -24.0(7) . .
C15 C14 O5 Co2 153.8(3) . .
O24 Co2 O5 C14 114.0(4) 1_445 .
O2 Co2 O5 C14 -67.3(4) . .
O26 Co2 O5 C14 -160.3(4) 1_455 .
O25 Co2 O5 C14 20.1(4) . .
O12 C27 O11 Co1 -0.7(7) . 1_565
C26 C27 O11 Co1 178.5(3) . 1_565
O13 C28 O14 Co3 2.9(7) . .
C29 C28 O14 Co3 -176.1(3) . .
O23 Co3 O14 C28 57.2(9) 1_545 .
O29 Co3 O14 C28 116.4(4) . .
O30 Co3 O14 C28 -157.5(4) . .
N2 Co3 O14 C28 -71.9(4) . .
O26 Co3 O14 C28 17.1(4) . .
O19 C47 O20 Co2 23.5(7) . 1_665
C44 C47 O20 Co2 -155.1(3) . 1_665
O24 C54 O23 Co3 3.5(6) . 1_565
C51 C54 O23 Co3 -175.4(3) . 1_565
O23 C54 O24 Co2 -60.5(6) . 1_665
C51 C54 O24 Co2 118.4(4) . 1_665
O24 Co2 O25 Co1 147.19(14) 1_445 .
O5 Co2 O25 Co1 -121.93(15) . .
O20 Co2 O25 Co1 57.70(15) 1_445 .
O2 Co2 O25 Co1 -34.25(15) . .
O28 Co1 O25 Co2 -29.42(17) . .
O1 Co1 O25 Co2 61.23(15) . .
O11 Co1 O25 Co2 -115.92(16) 1_545 .
N1 Co1 O25 Co2 156.73(19) . .
N1B Co1 O25 Co2 150.5(3) . .
O23 Co3 O26 Co2 -61.35(14) 1_545 1_655
O29 Co3 O26 Co2 27.70(16) . 1_655
O14 Co3 O26 Co2 112.17(15) . 1_655
N2 Co3 O26 Co2 -152.61(16) . 1_655
N3B C65B O27 C65 -41.3(11) . .
C66B C65B O27 C65 150.8(16) . .
N3B C65B O27 Co1 174.0(8) . .
C66B C65B O27 Co1 6(2) . .
N3 C65 O27 C65B 32.9(11) . .
C66 C65 O27 C65B -143.2(11) . .
N3 C65 O27 Co1 179.8(6) . .
C66 C65 O27 Co1 3.7(12) . .
O28 Co1 O27 C65B -113.4(14) . .
O1 Co1 O27 C65B 155.9(14) . .
O11 Co1 O27 C65B -27.0(14) 1_545 .
N1 Co1 O27 C65B 60.3(14) . .
N1B Co1 O27 C65B 66.5(14) . .
O28 Co1 O27 C65 125.1(8) . .
O1 Co1 O27 C65 34.4(8) . .
O11 Co1 O27 C65 -148.5(8) 1_545 .
N1 Co1 O27 C65 -61.2(8) . .
N1B Co1 O27 C65 -55.0(8) . .
N4 C69 O30 Co3 -148.6(5) . .
C70 C69 O30 Co3 42.0(8) . .
O23 Co3 O30 C69 152.9(6) 1_545 .
O29 Co3 O30 C69 63.5(6) . .
O14 Co3 O30 C69 -21.4(6) . .
N2 Co3 O30 C69 -116.2(6) . .
O32 C73 O31 Co4 -17.3(8) . .
C74 C73 O31 Co4 162.6(3) . .
O38 Co4 O31 C73 53.4(5) 2_566 .
O38 Co4 O31 C73 -126.6(5) . .
O43 Co4 O31 C73 143.7(5) . .
O43 Co4 O31 C73 -36.3(5) 2_566 .
O31 C73 O32 Co5 57.8(8) . 2_566
C74 C73 O32 Co5 -122.1(4) . 2_566
O38 C92 O37 Co5 11.0(6) . .
C89 C92 O37 Co5 -169.6(3) . .
O44 Co5 O37 C92 -132.8(4) . .
O32 Co5 O37 C92 -46.4(4) 2_566 .
O43 Co5 O37 C92 45.3(4) . .
N5 Co5 O37 C92 139.4(4) . .
N5B Co5 O37 C92 142.9(4) 2_666 .
O37 C92 O38 Co4 -61.1(6) . .
C89 C92 O38 Co4 119.5(4) . .
O31 Co4 O38 C92 119.6(4) 2_566 .
O31 Co4 O38 C92 -60.4(4) . .
O43 Co4 O38 C92 27.0(4) . .
O43 Co4 O38 C92 -153.0(4) 2_566 .
O41 C99 O42 Co5 7.6(7) . 1_565
C96 C99 O42 Co5 -172.3(3) . 1_565
O32 Co5 O43 Co4 34.66(15) 2_566 .
O37 Co5 O43 Co4 -62.39(15) . .
O42 Co5 O43 Co4 118.87(15) 1_545 .
N5 Co5 O43 Co4 -150.3(3) . .
N5B Co5 O43 Co4 -155.2(3) 2_666 .
O38 Co4 O43 Co5 -141.32(15) 2_566 .
O38 Co4 O43 Co5 38.69(15) . .
O31 Co4 O43 Co5 -54.97(16) 2_566 .
O31 Co4 O43 Co5 125.03(16) . .
C4 C5 S1 O3 29.7(4) . .
C6 C5 S1 O3 -152.8(4) . .
C4 C5 S1 O4 162.0(4) . .
C6 C5 S1 O4 -20.5(4) . .
C4 C5 S1 C8 -84.7(4) . .
C6 C5 S1 C8 92.8(4) . .
C9 C8 S1 O3 179.7(3) . .
C13 C8 S1 O3 -3.4(4) . .
C9 C8 S1 O4 48.6(4) . .
C13 C8 S1 O4 -134.5(3) . .
C9 C8 S1 C5 -65.4(4) . .
C13 C8 S1 C5 111.4(3) . .
C17 C18 S2 O8 -49.8(4) . .
C19 C18 S2 O8 135.4(3) . .
C17 C18 S2 O7 176.8(3) . .
C19 C18 S2 O7 1.9(4) . .
C17 C18 S2 C10 63.7(3) . .
C19 C18 S2 C10 -111.1(3) . .
C11 C10 S2 O8 1.5(3) . .
C9 C10 S2 O8 175.8(3) . .
C11 C10 S2 O7 132.2(3) . .
C9 C10 S2 O7 -53.5(3) . .
C11 C10 S2 C18 -115.0(3) . .
C9 C10 S2 C18 59.3(3) . .
C22 C23 S3 O9 -33.4(4) . .
C24 C23 S3 O9 143.2(3) . .
C22 C23 S3 O10 -164.4(3) . .
C24 C23 S3 O10 12.1(4) . .
C22 C23 S3 C12 81.0(4) . .
C24 C23 S3 C12 -102.4(3) . .
C13 C12 S3 O9 -143.7(3) . .
C11 C12 S3 O9 30.5(4) . .
C13 C12 S3 O10 -14.6(3) . .
C11 C12 S3 O10 159.6(3) . .
C13 C12 S3 C23 101.1(3) . .
C11 C12 S3 C23 -84.7(3) . .
C31 C32 S4 O15 156.3(3) . .
C33 C32 S4 O15 -18.2(4) . .
C31 C32 S4 O16 25.3(4) . .
C33 C32 S4 O16 -149.2(3) . .
C31 C32 S4 C35 -89.1(4) . .
C33 C32 S4 C35 96.4(3) . .
C40 C35 S4 O15 17.1(3) . .
C36 C35 S4 O15 -157.0(3) . .
C40 C35 S4 O16 146.8(3) . .
C36 C35 S4 O16 -27.3(4) . .
C40 C35 S4 C32 -98.2(3) . .
C36 C35 S4 C32 87.8(3) . .
C46 C41 S5 O17 46.9(4) . .
C42 C41 S5 O17 -140.3(3) . .
C46 C41 S5 O18 -179.7(3) . .
C42 C41 S5 O18 -6.9(4) . .
C46 C41 S5 C37 -66.8(3) . .
C42 C41 S5 C37 106.0(3) . .
C36 C37 S5 O17 -1.3(3) . .
C38 C37 S5 O17 -175.5(3) . .
C36 C37 S5 O18 -132.6(3) . .
C38 C37 S5 O18 53.2(3) . .
C36 C37 S5 C41 114.6(3) . .
C38 C37 S5 C41 -59.6(3) . .
C53 C48 S6 O21 -49.0(4) . .
C49 C48 S6 O21 130.5(4) . .
C53 C48 S6 O22 178.7(4) . .
C49 C48 S6 O22 -1.8(4) . .
C53 C48 S6 C39 64.8(4) . .
C49 C48 S6 C39 -115.7(4) . .
C40 C39 S6 O21 4.0(4) . .
C38 C39 S6 O21 -178.0(3) . .
C40 C39 S6 O22 134.3(3) . .
C38 C39 S6 O22 -47.7(3) . .
C40 C39 S6 C48 -111.0(3) . .
C38 C39 S6 C48 67.0(3) . .
C78 C77 S7 O33 -156.7(4) . .
C76 C77 S7 O33 20.8(5) . .
C78 C77 S7 O34 71.5(5) . .
C76 C77 S7 O34 -110.9(4) . .
C78 C77 S7 C80 -42.3(5) . .
C76 C77 S7 C80 135.3(4) . .
C81 C80 S7 O33 65.0(4) . .
C85 C80 S7 O33 -119.2(4) . .
C81 C80 S7 O34 -164.8(3) . .
C85 C80 S7 O34 11.0(4) . .
C81 C80 S7 C77 -48.5(4) . .
C85 C80 S7 C77 127.3(4) . .
C91 C86 S8 O36 -36.3(4) . .
C87 C86 S8 O36 143.5(3) . .
C91 C86 S8 O35 -168.8(3) . .
C87 C86 S8 O35 11.0(4) . .
C91 C86 S8 C82 78.3(3) . .
C87 C86 S8 C82 -102.0(4) . .
C83 C82 S8 O36 2.7(4) . .
C81 C82 S8 O36 -178.8(3) . .
C83 C82 S8 O35 133.2(3) . .
C81 C82 S8 O35 -48.3(4) . .
C83 C82 S8 C86 -112.9(3) . .
C81 C82 S8 C86 65.6(4) . .
C94 C93 S9 O39 156.6(3) . .
C98 C93 S9 O39 -18.9(4) . .
C94 C93 S9 O40 25.2(4) . .
C98 C93 S9 O40 -150.3(4) . .
C94 C93 S9 C84 -88.5(4) . .
C98 C93 S9 C84 96.0(4) . .
C85 C84 S9 O39 -151.1(3) . .
C83 C84 S9 O39 21.9(4) . .
C85 C84 S9 O40 -21.1(4) . .
C83 C84 S9 O40 151.9(3) . .
C85 C84 S9 C93 93.2(4) . .
C83 C84 S9 C93 -93.8(4) . .

loop_
_platon_squeeze_void_nr
_platon_squeeze_void_average_x
_platon_squeeze_void_average_y
_platon_squeeze_void_average_z
_platon_squeeze_void_volume
_platon_squeeze_void_count_electrons
1 -0.153 0.625 0.813 327.8 85.8
2 0.152 0.375 0.187 328.3 86.9
3 0.500 0.000 0.000 53.1 5.2
